data_4307137
loop_
_publ_author_name
'Ayuk M. Ako'
'Oliver Waldmann'
'Valeriu Mereacre'
'Frederik Kl\"ower'
'Ian J. Hewitt'
'Christopher E. Anson'
'Hans U. G\"udel'
'Annie K. Powell'

_publ_contact_author
; 
'Annie K. Powell'
;
_publ_contact_author_email powell@aoc.uni-karlsruhe.de
_publ_contact_author_phone '+44 721 608 2135'
_publ_section_title
;
Odd-Numbered FeIII Complexes: Synthesis, Molecular Structure, Reactivity,
and Magnetic Properties
;
_journal_name_full 'Inorganic Chemistry'
_journal_page_first 756
_journal_page_last 766
_journal_paper_doi 10.1021/ic061650s
_journal_volume 46
_journal_year 2007
_chemical_formula_sum 'C55 H107.5 Fe8 N13.5 O27.5'
_chemical_formula_weight 1844.84
_chemical_name_systematic
; 
 ? 
;
_space_group_IT_number 14
_symmetry_cell_setting monoclinic
_symmetry_space_group_name_Hall '-P 2ybc'
_symmetry_space_group_name_H-M 'P 1 21/c 1'
_atom_sites_solution_hydrogens geom
_atom_sites_solution_primary direct
_atom_sites_solution_secondary difmap
_audit_creation_method SHELXL-97
_cell_angle_alpha 90.00
_cell_angle_beta 94.5230(10)
_cell_angle_gamma 90.00
_cell_formula_units_Z 8
_cell_length_a 23.6121(8)
_cell_length_b 15.0975(5)
_cell_length_c 44.6731(14)
_cell_measurement_reflns_used 20977
_cell_measurement_temperature 100(2)
_cell_measurement_theta_max 27.33
_cell_measurement_theta_min 2.19
_cell_volume 15875.6(9)
_computing_cell_refinement 'SMART-NT 5.6 (Bruker AXS Inc., 2000)'
_computing_data_collection 'SMART-NT 5.6 (Bruker AXS Inc., 2000)'
_computing_data_reduction 'SAINT+ 6.0 (Bruker AXS Inc., 2000)'
_computing_molecular_graphics 'SHELXTL 5.1 (Bruker AXS Inc., 1997)'
_computing_publication_material 'SHELXTL 5.1 (Bruker AXS Inc., 1997)'
_computing_structure_refinement 'SHELXTL 5.1 (Bruker AXS Inc., 1997)'
_computing_structure_solution 'SHELXTL 5.1 (Bruker AXS Inc., 1997)'
_diffrn_ambient_temperature 100(2)
_diffrn_detector_area_resol_mean 8.333
_diffrn_measured_fraction_theta_full 0.999
_diffrn_measured_fraction_theta_max 0.931
_diffrn_measurement_device_type 'Bruker SMART Apex'
_diffrn_measurement_method 'CCD area detector'
_diffrn_radiation_monochromator graphite
_diffrn_radiation_source 'rotating anode'
_diffrn_radiation_type MoK\a
_diffrn_radiation_wavelength 0.71073
_diffrn_reflns_av_R_equivalents 0.0391
_diffrn_reflns_av_sigmaI/netI 0.0830
_diffrn_reflns_limit_h_max 31
_diffrn_reflns_limit_h_min -20
_diffrn_reflns_limit_k_max 19
_diffrn_reflns_limit_k_min -14
_diffrn_reflns_limit_l_max 57
_diffrn_reflns_limit_l_min -53
_diffrn_reflns_number 79377
_diffrn_reflns_theta_full 25.00
_diffrn_reflns_theta_max 28.01
_diffrn_reflns_theta_min 1.63
_exptl_absorpt_coefficient_mu 1.501
_exptl_absorpt_correction_T_max 0.862
_exptl_absorpt_correction_T_min 0.701
_exptl_absorpt_correction_type multi-scan
_exptl_absorpt_process_details 'SADABS (Bruker AXS Inc., 2000)'
_exptl_crystal_colour orange
_exptl_crystal_density_diffrn 1.544
_exptl_crystal_density_method 'not measured'
_exptl_crystal_description block
_exptl_crystal_F_000 7680
_exptl_crystal_size_max 0.34
_exptl_crystal_size_mid 0.28
_exptl_crystal_size_min 0.25
_refine_diff_density_max 1.917
_refine_diff_density_min -1.176
_refine_diff_density_rms 0.100
_refine_ls_extinction_method none
_refine_ls_goodness_of_fit_ref 0.978
_refine_ls_hydrogen_treatment constr
_refine_ls_matrix_type userblock
_refine_ls_number_parameters 1851
_refine_ls_number_reflns 35692
_refine_ls_number_restraints 11
_refine_ls_restrained_S_all 0.982
_refine_ls_R_factor_all 0.0956
_refine_ls_R_factor_gt 0.0504
_refine_ls_shift/su_max 0.010
_refine_ls_shift/su_mean 0.000
_refine_ls_structure_factor_coef Fsqd
_refine_ls_weighting_details 'calc w=1/[\s^2^(Fo^2^)+(0.0598P)^2^+0.0000P] where P=(Fo^2^+2Fc^2^)/3'
_refine_ls_weighting_scheme calc
_refine_ls_wR_factor_gt 0.1173
_refine_ls_wR_factor_ref 0.1276
_reflns_number_gt 20937
_reflns_number_total 35692
_reflns_threshold_expression >2sigma(I)
_cod_data_source_file ic061650ssi20060831_091622_4.cif
_cod_data_source_block 274
_cod_database_code 4307137

loop_
_symmetry_equiv_pos_as_xyz
'x, y, z'
'-x, y+1/2, -z+1/2'
'-x, -y, -z'
'x, -y-1/2, z-1/2'

loop_
_atom_site_label
_atom_site_type_symbol
_atom_site_fract_x
_atom_site_fract_y
_atom_site_fract_z
_atom_site_U_iso_or_equiv
_atom_site_adp_type
_atom_site_occupancy
_atom_site_symmetry_multiplicity
_atom_site_calc_flag
_atom_site_refinement_flags
_atom_site_disorder_assembly
_atom_site_disorder_group
Fe1 Fe 0.30440(2) 0.45683(4) 0.355665(12) 0.02372(13) Uani 1 1 d . . .
Fe2 Fe 0.41563(2) 0.46664(4) 0.388624(12) 0.02311(13) Uani 1 1 d . . .
Fe3 Fe 0.30123(3) 0.63844(4) 0.389719(13) 0.03420(16) Uani 1 1 d . . .
Fe4 Fe 0.33878(3) 0.47902(4) 0.438758(12) 0.02295(13) Uani 1 1 d . . .
Fe5 Fe 0.30887(2) 0.28465(3) 0.395340(12) 0.02141(13) Uani 1 1 d . . .
Fe6 Fe 0.42664(3) 0.29089(4) 0.359582(13) 0.02550(13) Uani 1 1 d . . .
Fe7 Fe 0.38770(3) 0.45786(4) 0.304867(12) 0.02415(13) Uani 1 1 d . . .
Fe8 Fe 0.42483(3) 0.62657(4) 0.349081(13) 0.03015(15) Uani 1 1 d . . .
O1 O 0.33686(12) 0.51886(16) 0.39732(5) 0.0240(6) Uani 1 1 d . . .
O2 O 0.36600(11) 0.35834(16) 0.37559(5) 0.0215(6) Uani 1 1 d . . .
O3 O 0.38917(11) 0.51059(16) 0.34544(5) 0.0234(6) Uani 1 1 d . . .
N1 N 0.20545(15) 0.4450(2) 0.32638(8) 0.0356(9) Uani 1 1 d . . .
C1 C 0.1831(2) 0.5351(3) 0.32812(10) 0.0422(12) Uani 1 1 d . . .
H1A H 0.1633 0.5421 0.3467 0.051 Uiso 1 1 calc R . .
H1B H 0.1555 0.5467 0.3107 0.051 Uiso 1 1 calc R . .
C2 C 0.2321(2) 0.6001(3) 0.32816(10) 0.0425(12) Uani 1 1 d . . .
H2A H 0.2497 0.5976 0.3088 0.051 Uiso 1 1 calc R . .
H2B H 0.2184 0.6612 0.3311 0.051 Uiso 1 1 calc R . .
O7 O 0.27258(13) 0.57550(18) 0.35228(6) 0.0328(7) Uani 1 1 d . . .
C3 C 0.17511(19) 0.3785(3) 0.34297(10) 0.0391(11) Uani 1 1 d . . .
H3A H 0.1818 0.3186 0.3350 0.047 Uiso 1 1 calc R . .
H3B H 0.1338 0.3905 0.3409 0.047 Uiso 1 1 calc R . .
C4 C 0.19740(17) 0.3841(3) 0.37550(9) 0.0341(10) Uani 1 1 d . . .
H4A H 0.1867 0.4415 0.3842 0.041 Uiso 1 1 calc R . .
H4B H 0.1811 0.3359 0.3871 0.041 Uiso 1 1 calc R . .
O8 O 0.25743(11) 0.37590(17) 0.37676(6) 0.0259(6) Uani 1 1 d . . .
C5 C 0.2178(2) 0.4171(3) 0.29608(9) 0.0395(11) Uani 1 1 d . . .
H5A H 0.2234 0.4696 0.2834 0.047 Uiso 1 1 calc R . .
H5B H 0.1858 0.3820 0.2867 0.047 Uiso 1 1 calc R . .
C6 C 0.27135(18) 0.3616(3) 0.29902(9) 0.0321(10) Uani 1 1 d . . .
H6A H 0.2643 0.3055 0.3096 0.039 Uiso 1 1 calc R . .
H6B H 0.2835 0.3470 0.2789 0.039 Uiso 1 1 calc R . .
O9 O 0.31412(11) 0.41169(17) 0.31556(6) 0.0262(6) Uani 1 1 d . . .
N2 N 0.37083(14) 0.4205(2) 0.48404(7) 0.0262(8) Uani 1 1 d . . .
C7 C 0.43287(18) 0.4384(3) 0.48552(9) 0.0332(10) Uani 1 1 d . . .
H7A H 0.4525 0.4014 0.5014 0.040 Uiso 1 1 calc R . .
H7B H 0.4400 0.5013 0.4907 0.040 Uiso 1 1 calc R . .
C8 C 0.45639(18) 0.4178(3) 0.45545(9) 0.0335(10) Uani 1 1 d . . .
H8A H 0.4954 0.4415 0.4551 0.040 Uiso 1 1 calc R . .
H8B H 0.4577 0.3530 0.4523 0.040 Uiso 1 1 calc R . .
O10 O 0.42009(11) 0.45798(17) 0.43237(6) 0.0267(6) Uani 1 1 d . . .
C9 C 0.35811(18) 0.3248(3) 0.48221(9) 0.0290(9) Uani 1 1 d . . .
H9A H 0.3517 0.3016 0.5024 0.035 Uiso 1 1 calc R . .
H9B H 0.3906 0.2926 0.4747 0.035 Uiso 1 1 calc R . .
C10 C 0.30569(18) 0.3110(3) 0.46127(8) 0.0273(9) Uani 1 1 d . . .
H10A H 0.2990 0.2469 0.4579 0.033 Uiso 1 1 calc R . .
H10B H 0.2721 0.3363 0.4701 0.033 Uiso 1 1 calc R . .
O11 O 0.31407(11) 0.35387(16) 0.43347(5) 0.0244(6) Uani 1 1 d . . .
C11 C 0.34140(19) 0.4623(3) 0.50893(9) 0.0339(10) Uani 1 1 d . B .
H11A H 0.3017 0.4407 0.5076 0.041 Uiso 1 1 calc R . .
H11B H 0.3401 0.5270 0.5055 0.041 Uiso 1 1 calc R . .
C12 C 0.3673(2) 0.4460(3) 0.54078(9) 0.0401(12) Uani 1 1 d . . .
H12C H 0.3370 0.4512 0.5548 0.048 Uiso 0.58 1 calc PR A 1
H12D H 0.3820 0.3846 0.5421 0.048 Uiso 0.58 1 calc PR A 1
H12E H 0.4076 0.4649 0.5417 0.048 Uiso 0.42 1 calc PR A 2
H12F H 0.3478 0.4854 0.5544 0.048 Uiso 0.42 1 calc PR A 2
O12A O 0.4093(2) 0.5013(3) 0.54964(11) 0.0412(13) Uiso 0.58 1 d P B 1
H12A H 0.3972 0.5536 0.5489 0.062 Uiso 0.58 1 calc PRD B 1
O12B O 0.3659(3) 0.3624(5) 0.55202(15) 0.0372(17) Uiso 0.42 1 d P B 2
H12B H 0.3319 0.3458 0.5522 0.056 Uiso 0.42 1 calc PRD B 2
N3 N 0.51446(16) 0.2516(2) 0.34671(8) 0.0360(9) Uani 1 1 d . . .
C13 C 0.5536(2) 0.2922(3) 0.37026(11) 0.0426(12) Uani 1 1 d . . .
H13A H 0.5924 0.2948 0.3633 0.051 Uiso 1 1 calc R . .
H13B H 0.5549 0.2555 0.3887 0.051 Uiso 1 1 calc R . .
C14 C 0.53382(19) 0.3850(3) 0.37727(11) 0.0419(12) Uani 1 1 d . . .
H14A H 0.5551 0.4074 0.3957 0.050 Uiso 1 1 calc R . .
H14B H 0.5407 0.4254 0.3605 0.050 Uiso 1 1 calc R . .
O13 O 0.47491(11) 0.38146(18) 0.38145(6) 0.0286(6) Uani 1 1 d . . .
C15 C 0.5206(2) 0.2925(3) 0.31663(10) 0.0413(12) Uani 1 1 d . . .
H15A H 0.5451 0.2549 0.3049 0.050 Uiso 1 1 calc R . .
H15B H 0.5384 0.3516 0.3192 0.050 Uiso 1 1 calc R . .
C16 C 0.46299(19) 0.3011(3) 0.30026(9) 0.0353(11) Uani 1 1 d . . .
H16A H 0.4657 0.3339 0.2812 0.042 Uiso 1 1 calc R . .
H16B H 0.4469 0.2418 0.2955 0.042 Uiso 1 1 calc R . .
O14 O 0.42734(12) 0.34835(17) 0.31937(6) 0.0288(7) Uani 1 1 d . . .
C17 C 0.5195(2) 0.1537(3) 0.34510(11) 0.0462(13) Uani 1 1 d . . .
H17A H 0.4926 0.1326 0.3285 0.055 Uiso 1 1 calc R . .
H17B H 0.5068 0.1287 0.3639 0.055 Uiso 1 1 calc R . .
C18 C 0.5776(3) 0.1148(3) 0.34047(13) 0.0641(18) Uani 1 1 d . . .
H18A H 0.5918 0.1383 0.3218 0.077 Uiso 1 1 calc R . .
H18B H 0.6050 0.1307 0.3575 0.077 Uiso 1 1 calc R . .
O15 O 0.5713(2) 0.0198(3) 0.33849(8) 0.0789(14) Uani 1 1 d . . .
H15 H 0.5793 0.0026 0.3215 0.118 Uiso 1 1 calc R . .
N4 N 0.47996(19) 0.7411(2) 0.36968(9) 0.0460(11) Uani 1 1 d . . .
C19 C 0.5234(2) 0.6958(3) 0.38942(12) 0.0553(15) Uani 1 1 d . . .
H19A H 0.5422 0.7389 0.4036 0.066 Uiso 1 1 calc R . .
H19B H 0.5526 0.6702 0.3773 0.066 Uiso 1 1 calc R . .
C20 C 0.4962(2) 0.6221(3) 0.40689(11) 0.0479(13) Uani 1 1 d . . .
H20A H 0.5258 0.5854 0.4178 0.057 Uiso 1 1 calc R . .
H20B H 0.4716 0.6477 0.4217 0.057 Uiso 1 1 calc R . .
O16 O 0.46353(12) 0.57042(18) 0.38551(6) 0.0309(7) Uani 1 1 d . . .
C21 C 0.4403(3) 0.7949(3) 0.38646(11) 0.0526(15) Uani 1 1 d . . .
H21A H 0.4436 0.7770 0.4078 0.063 Uiso 1 1 calc R . .
H21B H 0.4509 0.8582 0.3854 0.063 Uiso 1 1 calc R . .
C22 C 0.3809(2) 0.7832(3) 0.37391(11) 0.0479(14) Uani 1 1 d . . .
H22A H 0.3547 0.8121 0.3871 0.057 Uiso 1 1 calc R . .
H22B H 0.3757 0.8111 0.3538 0.057 Uiso 1 1 calc R . .
O17 O 0.36849(14) 0.68940(18) 0.37158(7) 0.0398(8) Uani 1 1 d . . .
C23 C 0.5130(3) 0.7963(3) 0.34924(13) 0.0669(18) Uani 1 1 d . . .
H23A H 0.5380 0.8365 0.3618 0.080 Uiso 1 1 calc R . .
H23B H 0.5379 0.7564 0.3385 0.080 Uiso 1 1 calc R . .
C24 C 0.4804(3) 0.8486(4) 0.32733(14) 0.0727(18) Uani 1 1 d . . .
H24A H 0.5038 0.8605 0.3103 0.087 Uiso 1 1 calc R . .
H24B H 0.4469 0.8139 0.3195 0.087 Uiso 1 1 calc R . .
O18 O 0.4612(2) 0.9313(3) 0.33849(10) 0.0889(15) Uani 1 1 d . . .
H18 H 0.4849 0.9500 0.3520 0.133 Uiso 1 1 calc R . .
O19 O 0.23106(15) 0.5980(2) 0.41222(7) 0.0509(9) Uani 1 1 d . . .
O20 O 0.26142(13) 0.5108(2) 0.45025(6) 0.0376(7) Uani 1 1 d . . .
C25 C 0.2245(2) 0.5586(3) 0.43635(9) 0.0332(10) Uani 1 1 d . C .
C26 C 0.1680(2) 0.5693(3) 0.45066(10) 0.0386(11) Uani 1 1 d . . .
C27A C 0.1431(3) 0.6642(4) 0.44362(16) 0.0392(17) Uiso 0.64 1 d P C 1
H27A H 0.1582 0.6870 0.4253 0.059 Uiso 0.64 1 calc PR C 1
H27B H 0.1540 0.7039 0.4604 0.059 Uiso 0.64 1 calc PR C 1
H27C H 0.1016 0.6608 0.4407 0.059 Uiso 0.64 1 calc PR C 1
C28A C 0.1244(4) 0.4985(6) 0.43534(19) 0.055(2) Uiso 0.64 1 d P C 1
H28A H 0.1129 0.5170 0.4147 0.082 Uiso 0.64 1 calc PR C 1
H28B H 0.0908 0.4949 0.4468 0.082 Uiso 0.64 1 calc PR C 1
H28C H 0.1428 0.4404 0.4351 0.082 Uiso 0.64 1 calc PR C 1
C29A C 0.1749(4) 0.5558(6) 0.48329(18) 0.057(2) Uiso 0.64 1 d P C 1
H29A H 0.1890 0.6104 0.4931 0.086 Uiso 0.64 1 calc PR C 1
H29B H 0.2021 0.5077 0.4880 0.086 Uiso 0.64 1 calc PR C 1
H29C H 0.1381 0.5402 0.4906 0.086 Uiso 0.64 1 calc PR C 1
C27B C 0.1722(8) 0.6560(11) 0.4681(4) 0.070(5) Uiso 0.36 1 d P C 2
H27D H 0.1762 0.7052 0.4541 0.106 Uiso 0.36 1 calc PR C 2
H27E H 0.2054 0.6542 0.4827 0.106 Uiso 0.36 1 calc PR C 2
H27F H 0.1378 0.6644 0.4786 0.106 Uiso 0.36 1 calc PR C 2
C28B C 0.1208(8) 0.5609(12) 0.4284(4) 0.073(5) Uiso 0.36 1 d P C 2
H28D H 0.1243 0.6053 0.4126 0.109 Uiso 0.36 1 calc PR C 2
H28E H 0.0852 0.5703 0.4378 0.109 Uiso 0.36 1 calc PR C 2
H28F H 0.1209 0.5015 0.4196 0.109 Uiso 0.36 1 calc PR C 2
C29B C 0.1615(6) 0.4940(9) 0.4755(3) 0.042(3) Uiso 0.36 1 d P C 2
H29D H 0.1848 0.5094 0.4939 0.063 Uiso 0.36 1 calc PR C 2
H29E H 0.1741 0.4370 0.4679 0.063 Uiso 0.36 1 calc PR C 2
H29F H 0.1216 0.4895 0.4799 0.063 Uiso 0.36 1 calc PR C 2
O21 O 0.33004(18) 0.6994(2) 0.42893(7) 0.0558(10) Uani 1 1 d . . .
O22 O 0.36406(15) 0.59484(19) 0.45959(7) 0.0422(8) Uani 1 1 d . . .
C30 C 0.3540(2) 0.6733(3) 0.45339(10) 0.0405(12) Uani 1 1 d . D .
C31 C 0.3700(3) 0.7435(3) 0.47818(11) 0.0574(16) Uani 1 1 d . . .
C32A C 0.4089(7) 0.7084(10) 0.5025(3) 0.073(4) Uiso 0.50 1 d P D 1
H32A H 0.3940 0.6523 0.5096 0.110 Uiso 0.50 1 calc PR D 1
H32B H 0.4124 0.7510 0.5191 0.110 Uiso 0.50 1 calc PR D 1
H32C H 0.4463 0.6983 0.4951 0.110 Uiso 0.50 1 calc PR D 1
C33A C 0.3065(5) 0.7504(8) 0.4929(3) 0.044(3) Uiso 0.50 1 d P D 1
H33A H 0.2780 0.7732 0.4776 0.066 Uiso 0.50 1 calc PR D 1
H33B H 0.3095 0.7905 0.5102 0.066 Uiso 0.50 1 calc PR D 1
H33C H 0.2950 0.6915 0.4993 0.066 Uiso 0.50 1 calc PR D 1
C34A C 0.3921(5) 0.8278(7) 0.4666(2) 0.043(3) Uiso 0.50 1 d P D 1
H34A H 0.3656 0.8503 0.4504 0.064 Uiso 0.50 1 calc PR D 1
H34B H 0.4292 0.8172 0.4589 0.064 Uiso 0.50 1 calc PR D 1
H34C H 0.3961 0.8714 0.4829 0.064 Uiso 0.50 1 calc PR D 1
C32B C 0.4274(7) 0.7158(10) 0.4944(3) 0.074(4) Uiso 0.50 1 d P D 2
H32D H 0.4569 0.7170 0.4802 0.112 Uiso 0.50 1 calc PR D 2
H32E H 0.4242 0.6558 0.5024 0.112 Uiso 0.50 1 calc PR D 2
H32F H 0.4375 0.7570 0.5109 0.112 Uiso 0.50 1 calc PR D 2
C33B C 0.3281(7) 0.7423(11) 0.4991(4) 0.083(5) Uiso 0.50 1 d P D 2
H33D H 0.3377 0.7860 0.5149 0.124 Uiso 0.50 1 calc PR D 2
H33E H 0.3265 0.6832 0.5080 0.124 Uiso 0.50 1 calc PR D 2
H33F H 0.2910 0.7568 0.4888 0.124 Uiso 0.50 1 calc PR D 2
C34B C 0.3665(6) 0.8376(9) 0.4630(3) 0.070(4) Uiso 0.50 1 d P D 2
H34D H 0.3962 0.8430 0.4490 0.105 Uiso 0.50 1 calc PR D 2
H34E H 0.3720 0.8834 0.4786 0.105 Uiso 0.50 1 calc PR D 2
H34F H 0.3292 0.8452 0.4521 0.105 Uiso 0.50 1 calc PR D 2
O23 O 0.30036(13) 0.20219(18) 0.35816(6) 0.0362(7) Uani 1 1 d . . .
O24 O 0.38473(14) 0.18829(19) 0.33993(7) 0.0411(8) Uani 1 1 d . . .
C35 C 0.3334(2) 0.1664(3) 0.34121(9) 0.0332(10) Uani 1 1 d . . .
C36 C 0.3111(2) 0.0888(3) 0.32146(11) 0.0459(13) Uani 1 1 d . . .
C37 C 0.2488(2) 0.1066(3) 0.30956(11) 0.0563(15) Uani 1 1 d . . .
H37A H 0.2474 0.1583 0.2962 0.085 Uiso 1 1 calc R . .
H37B H 0.2259 0.1181 0.3265 0.085 Uiso 1 1 calc R . .
H37C H 0.2337 0.0547 0.2984 0.085 Uiso 1 1 calc R . .
C38 C 0.3112(2) 0.0081(3) 0.34160(12) 0.0552(15) Uani 1 1 d . . .
H38A H 0.3503 -0.0048 0.3495 0.083 Uiso 1 1 calc R . .
H38B H 0.2958 -0.0428 0.3300 0.083 Uiso 1 1 calc R . .
H38C H 0.2877 0.0197 0.3583 0.083 Uiso 1 1 calc R . .
C39 C 0.3464(3) 0.0762(4) 0.29512(12) 0.074(2) Uani 1 1 d . . .
H39A H 0.3440 0.1295 0.2826 0.112 Uiso 1 1 calc R . .
H39B H 0.3320 0.0252 0.2832 0.112 Uiso 1 1 calc R . .
H39C H 0.3860 0.0656 0.3024 0.112 Uiso 1 1 calc R . .
O25 O 0.36370(13) 0.19650(19) 0.41620(6) 0.0367(7) Uani 1 1 d . . .
O26 O 0.44558(13) 0.20731(19) 0.39503(7) 0.0387(8) Uani 1 1 d . . .
C40 C 0.41446(18) 0.1756(3) 0.41413(9) 0.0271(9) Uani 1 1 d . . .
C41 C 0.4405(2) 0.1032(3) 0.43499(9) 0.0340(10) Uani 1 1 d . . .
C42 C 0.5024(3) 0.1246(4) 0.44393(17) 0.098(3) Uani 1 1 d . . .
H42A H 0.5188 0.0782 0.4573 0.147 Uiso 1 1 calc R . .
H42B H 0.5049 0.1817 0.4544 0.147 Uiso 1 1 calc R . .
H42C H 0.5234 0.1277 0.4259 0.147 Uiso 1 1 calc R . .
C43 C 0.4088(3) 0.0939(4) 0.46300(11) 0.072(2) Uani 1 1 d . . .
H43A H 0.3690 0.0787 0.4573 0.108 Uiso 1 1 calc R . .
H43B H 0.4105 0.1499 0.4741 0.108 Uiso 1 1 calc R . .
H43C H 0.4262 0.0469 0.4757 0.108 Uiso 1 1 calc R . .
C44 C 0.4357(3) 0.0182(3) 0.41781(12) 0.084(2) Uani 1 1 d . . .
H44A H 0.3955 0.0046 0.4126 0.125 Uiso 1 1 calc R . .
H44B H 0.4531 -0.0298 0.4302 0.125 Uiso 1 1 calc R . .
H44C H 0.4553 0.0239 0.3994 0.125 Uiso 1 1 calc R . .
O27 O 0.34944(13) 0.57155(18) 0.28534(6) 0.0336(7) Uani 1 1 d . . .
O28 O 0.39073(14) 0.68404(18) 0.31134(6) 0.0395(8) Uani 1 1 d . . .
C45 C 0.35913(18) 0.6526(3) 0.28950(9) 0.0303(10) Uani 1 1 d . E .
C46 C 0.3336(2) 0.7190(3) 0.26601(10) 0.0352(11) Uani 1 1 d . . .
C47A C 0.3128(4) 0.8005(5) 0.28398(17) 0.0422(19) Uiso 0.62 1 d P E 1
H47A H 0.3452 0.8269 0.2959 0.063 Uiso 0.62 1 calc PR E 1
H47B H 0.2844 0.7810 0.2974 0.063 Uiso 0.62 1 calc PR E 1
H47C H 0.2959 0.8447 0.2699 0.063 Uiso 0.62 1 calc PR E 1
C48A C 0.2851(4) 0.6803(5) 0.24759(18) 0.046(2) Uiso 0.62 1 d P E 1
H48A H 0.2699 0.7241 0.2329 0.069 Uiso 0.62 1 calc PR E 1
H48B H 0.2554 0.6633 0.2606 0.069 Uiso 0.62 1 calc PR E 1
H48C H 0.2978 0.6278 0.2371 0.069 Uiso 0.62 1 calc PR E 1
C49A C 0.3822(3) 0.7472(6) 0.24766(18) 0.041(2) Uiso 0.62 1 d P E 1
H49A H 0.4130 0.7722 0.2610 0.062 Uiso 0.62 1 calc PR E 1
H49B H 0.3685 0.7918 0.2329 0.062 Uiso 0.62 1 calc PR E 1
H49C H 0.3963 0.6955 0.2372 0.062 Uiso 0.62 1 calc PR E 1
C47B C 0.2820(7) 0.7691(10) 0.2753(3) 0.062(4) Uiso 0.38 1 d P E 2
H47D H 0.2682 0.8093 0.2591 0.092 Uiso 0.38 1 calc PR E 2
H47E H 0.2925 0.8035 0.2935 0.092 Uiso 0.38 1 calc PR E 2
H47F H 0.2519 0.7269 0.2793 0.092 Uiso 0.38 1 calc PR E 2
C48B C 0.3091(6) 0.6665(9) 0.2357(3) 0.047(3) Uiso 0.38 1 d P E 2
H48D H 0.3394 0.6301 0.2283 0.071 Uiso 0.38 1 calc PR E 2
H48E H 0.2958 0.7094 0.2203 0.071 Uiso 0.38 1 calc PR E 2
H48F H 0.2775 0.6283 0.2405 0.071 Uiso 0.38 1 calc PR E 2
C49B C 0.3789(6) 0.7827(9) 0.2560(3) 0.042(3) Uiso 0.38 1 d P E 2
H49D H 0.4095 0.7488 0.2479 0.063 Uiso 0.38 1 calc PR E 2
H49E H 0.3944 0.8175 0.2733 0.063 Uiso 0.38 1 calc PR E 2
H49F H 0.3618 0.8226 0.2406 0.063 Uiso 0.38 1 calc PR E 2
O29 O 0.46249(13) 0.50543(18) 0.29263(6) 0.0339(7) Uani 1 1 d . . .
O30 O 0.49468(13) 0.60730(19) 0.32560(7) 0.0384(8) Uani 1 1 d . . .
C50 C 0.49822(19) 0.5624(3) 0.30206(9) 0.0308(10) Uani 1 1 d . F .
C51 C 0.5481(2) 0.5779(3) 0.28288(11) 0.0411(12) Uani 1 1 d . . .
C52A C 0.5974(6) 0.6240(9) 0.3069(3) 0.072(4) Uiso 0.50 1 d P F 1
H52A H 0.5828 0.6796 0.3145 0.108 Uiso 0.50 1 calc PR F 1
H52B H 0.6317 0.6359 0.2965 0.108 Uiso 0.50 1 calc PR F 1
H52C H 0.6067 0.5834 0.3236 0.108 Uiso 0.50 1 calc PR F 1
C53A C 0.5705(6) 0.4949(9) 0.2723(3) 0.034(4) Uiso 0.50 1 d P F 1
H53A H 0.5824 0.4574 0.2896 0.050 Uiso 0.50 1 calc PR F 1
H53B H 0.6031 0.5069 0.2607 0.050 Uiso 0.50 1 calc PR F 1
H53C H 0.5409 0.4644 0.2596 0.050 Uiso 0.50 1 calc PR F 1
C54A C 0.5306(6) 0.6473(9) 0.2617(3) 0.085(4) Uiso 0.50 1 d P F 1
H54A H 0.5173 0.6987 0.2725 0.128 Uiso 0.50 1 calc PR F 1
H54B H 0.4998 0.6254 0.2476 0.128 Uiso 0.50 1 calc PR F 1
H54C H 0.5630 0.6648 0.2505 0.128 Uiso 0.50 1 calc PR F 1
C52B C 0.5888(4) 0.6420(6) 0.2934(2) 0.029(2) Uiso 0.50 1 d P F 2
H52D H 0.6184 0.6467 0.2793 0.043 Uiso 0.50 1 calc PR F 2
H52E H 0.6060 0.6242 0.3132 0.043 Uiso 0.50 1 calc PR F 2
H52F H 0.5701 0.6996 0.2951 0.043 Uiso 0.50 1 calc PR F 2
C53B C 0.5777(7) 0.4854(10) 0.2773(3) 0.042(4) Uiso 0.50 1 d P F 2
H53D H 0.5489 0.4423 0.2699 0.064 Uiso 0.50 1 calc PR F 2
H53E H 0.5968 0.4640 0.2962 0.064 Uiso 0.50 1 calc PR F 2
H53F H 0.6057 0.4928 0.2624 0.064 Uiso 0.50 1 calc PR F 2
C54B C 0.5187(4) 0.6113(6) 0.25056(18) 0.0270(19) Uiso 0.50 1 d P F 2
H54D H 0.4902 0.5679 0.2429 0.040 Uiso 0.50 1 calc PR F 2
H54E H 0.5479 0.6173 0.2363 0.040 Uiso 0.50 1 calc PR F 2
H54F H 0.5003 0.6687 0.2531 0.040 Uiso 0.50 1 calc PR F 2
N11 N 0.2549(2) 0.7472(3) 0.37775(9) 0.0494(11) Uani 1 1 d . G .
N12 N 0.2062(2) 0.7525(3) 0.37825(13) 0.0700(16) Uani 1 1 d . . .
N13A N 0.1570(4) 0.7551(5) 0.37296(18) 0.058(2) Uiso 0.62 1 d P G 1
N13B N 0.1642(8) 0.7769(11) 0.3908(4) 0.092(5) Uiso 0.38 1 d P G 2
N21 N 0.24155(15) 0.2152(2) 0.40961(7) 0.0305(8) Uani 1 1 d . . .
N22 N 0.21955(17) 0.1515(3) 0.39766(8) 0.0405(10) Uani 1 1 d . . .
N23 N 0.1966(2) 0.0904(3) 0.38661(10) 0.0616(14) Uani 1 1 d . . .
N31 N 0.37439(17) 0.4065(2) 0.26163(8) 0.0361(9) Uani 1 1 d . H .
N32 N 0.39679(17) 0.4346(3) 0.24127(8) 0.0469(11) Uani 1 1 d . . .
N33A N 0.4161(4) 0.4853(6) 0.2209(2) 0.038(2) Uiso 0.45 1 d P H 1
N33B N 0.4196(3) 0.4424(6) 0.21993(17) 0.044(2) Uiso 0.55 1 d P H 2
Fe9 Fe 0.18697(2) 0.14648(4) 0.649301(12) 0.02492(13) Uani 1 1 d . I .
Fe10 Fe 0.08273(2) 0.17074(3) 0.610358(11) 0.02044(12) Uani 1 1 d . . .
Fe11 Fe 0.08801(2) 0.15409(4) 0.693272(12) 0.02186(13) Uani 1 1 d . . .
Fe12 Fe 0.04809(3) 0.00755(4) 0.641029(12) 0.02357(13) Uani 1 1 d . . .
Fe13 Fe 0.18088(3) -0.02435(4) 0.608725(13) 0.02958(14) Uani 1 1 d . I .
Fe14 Fe 0.16294(3) 0.14656(4) 0.562833(12) 0.02643(14) Uani 1 1 d . . .
Fe15 Fe 0.20906(3) 0.32084(4) 0.613498(14) 0.03345(16) Uani 1 1 d . . .
Fe16 Fe 0.08564(3) 0.34194(4) 0.644316(13) 0.02582(13) Uani 1 1 d . . .
O4 O 0.09300(11) 0.11263(15) 0.65172(5) 0.0200(6) Uani 1 1 d . . .
O5 O 0.15592(11) 0.10202(16) 0.60307(6) 0.0250(6) Uani 1 1 d . . .
O6 O 0.14152(11) 0.26195(16) 0.62922(5) 0.0235(6) Uani 1 1 d . I .
N5 N 0.27364(16) 0.1254(3) 0.68312(8) 0.0397(9) Uani 1 1 d . . .
C55A C 0.2583(3) 0.1479(5) 0.71413(14) 0.0388(16) Uiso 0.68 1 d P I 3
H55A H 0.2466 0.0938 0.7245 0.047 Uiso 0.68 1 calc PR I 3
H55B H 0.2915 0.1739 0.7259 0.047 Uiso 0.68 1 calc PR I 3
C55B C 0.2680(6) 0.2071(9) 0.7032(3) 0.035(3) Uiso 0.32 1 d P I 4
H55C H 0.2946 0.2022 0.7214 0.042 Uiso 0.32 1 calc PR I 4
H55D H 0.2776 0.2614 0.6922 0.042 Uiso 0.32 1 calc PR I 4
C56 C 0.21092(18) 0.2124(3) 0.71157(10) 0.0382(11) Uani 1 1 d . . .
H56A H 0.1944 0.2187 0.7312 0.046 Uiso 0.68 1 calc PR I 3
H56B H 0.2250 0.2712 0.7057 0.046 Uiso 0.68 1 calc PR I 3
H56C H 0.2081 0.1777 0.7302 0.046 Uiso 0.32 1 calc PR I 4
H56D H 0.2025 0.2750 0.7162 0.046 Uiso 0.32 1 calc PR I 4
O31 O 0.16889(11) 0.18160(18) 0.68958(6) 0.0278(6) Uani 1 1 d . I .
C57A C 0.2878(3) 0.0265(4) 0.68082(16) 0.0385(16) Uiso 0.68 1 d P I 3
H57A H 0.3145 0.0172 0.6651 0.046 Uiso 0.68 1 calc PR I 3
H57B H 0.3061 0.0053 0.7002 0.046 Uiso 0.68 1 calc PR I 3
C57B C 0.2683(7) 0.0443(10) 0.6927(3) 0.044(4) Uiso 0.32 1 d P I 4
H57C H 0.2496 0.0474 0.7117 0.053 Uiso 0.32 1 calc PR I 4
H57D H 0.3070 0.0208 0.6976 0.053 Uiso 0.32 1 calc PR I 4
C58 C 0.2373(2) -0.0214(3) 0.67354(12) 0.0566(15) Uani 1 1 d . . .
H58A H 0.2152 -0.0252 0.6914 0.068 Uiso 0.68 1 calc PR I 3
H58B H 0.2468 -0.0825 0.6676 0.068 Uiso 0.68 1 calc PR I 3
H58C H 0.2647 -0.0624 0.6651 0.068 Uiso 0.32 1 calc PR I 4
H58D H 0.2124 -0.0567 0.6858 0.068 Uiso 0.32 1 calc PR I 4
O32 O 0.20349(12) 0.02042(18) 0.64946(6) 0.0317(7) Uani 1 1 d . I .
C59A C 0.3171(3) 0.1816(5) 0.67285(15) 0.0394(17) Uiso 0.68 1 d P I 3
H59A H 0.3547 0.1528 0.6767 0.047 Uiso 0.68 1 calc PR I 3
H59B H 0.3179 0.2385 0.6839 0.047 Uiso 0.68 1 calc PR I 3
C59B C 0.3180(6) 0.1421(10) 0.6624(3) 0.037(3) Uiso 0.32 1 d P I 4
H59C H 0.3520 0.1648 0.6743 0.045 Uiso 0.32 1 calc PR I 4
H59D H 0.3285 0.0846 0.6537 0.045 Uiso 0.32 1 calc PR I 4
C60 C 0.3053(2) 0.1983(4) 0.63976(11) 0.0598(16) Uani 1 1 d . . .
H60A H 0.3282 0.2493 0.6338 0.072 Uiso 0.68 1 calc PR I 3
H60B H 0.3166 0.1457 0.6284 0.072 Uiso 0.68 1 calc PR I 3
H60C H 0.3213 0.1744 0.6216 0.072 Uiso 0.32 1 calc PR I 4
H60D H 0.3247 0.2551 0.6447 0.072 Uiso 0.32 1 calc PR I 4
O33 O 0.24706(12) 0.21599(19) 0.63262(6) 0.0329(7) Uani 1 1 d . I .
N6 N -0.00928(15) -0.0880(2) 0.61443(7) 0.0294(8) Uani 1 1 d . . .
C61 C -0.04796(18) -0.0302(3) 0.59532(9) 0.0314(10) Uani 1 1 d . . .
H61A H -0.0778 -0.0060 0.6074 0.038 Uiso 1 1 calc R . .
H61B H -0.0667 -0.0654 0.5787 0.038 Uiso 1 1 calc R . .
C62 C -0.01445(18) 0.0457(3) 0.58258(9) 0.0310(10) Uani 1 1 d . . .
H62A H 0.0080 0.0237 0.5663 0.037 Uiso 1 1 calc R . .
H62B H -0.0408 0.0921 0.5742 0.037 Uiso 1 1 calc R . .
O34 O 0.02217(11) 0.08134(17) 0.60619(5) 0.0230(6) Uani 1 1 d . . .
C63 C 0.02833(19) -0.1410(3) 0.59631(9) 0.0333(10) Uani 1 1 d . . .
H63A H 0.0325 -0.1113 0.5769 0.040 Uiso 1 1 calc R . .
H63B H 0.0115 -0.2003 0.5922 0.040 Uiso 1 1 calc R . .
C64 C 0.0853(2) -0.1502(3) 0.61341(10) 0.0372(11) Uani 1 1 d . . .
H64A H 0.0819 -0.1848 0.6320 0.045 Uiso 1 1 calc R . .
H64B H 0.1122 -0.1811 0.6010 0.045 Uiso 1 1 calc R . .
O35 O 0.10526(12) -0.06213(17) 0.62061(6) 0.0302(7) Uani 1 1 d . . .
C65 C -0.0408(2) -0.1446(3) 0.63544(9) 0.0379(11) Uani 1 1 d . K .
H65A H -0.0641 -0.1050 0.6472 0.045 Uiso 1 1 calc R . .
H65B H -0.0124 -0.1732 0.6498 0.045 Uiso 1 1 calc R . .
C66 C -0.0795(2) -0.2168(3) 0.62138(11) 0.0519(14) Uani 1 1 d . . .
H66A H -0.1102 -0.2291 0.6347 0.062 Uiso 0.82 1 calc PR J 1
H66B H -0.0974 -0.1955 0.6019 0.062 Uiso 0.82 1 calc PR J 1
H66C H -0.0833 -0.2615 0.6373 0.062 Uiso 0.18 1 calc PR J 2
H66D H -0.1174 -0.1892 0.6175 0.062 Uiso 0.18 1 calc PR J 2
O36A O -0.0491(3) -0.2959(3) 0.61676(11) 0.0709(16) Uani 0.82 1 d PU K 1
H36A H -0.0309 -0.3109 0.6329 0.106 Uiso 0.82 1 calc PRD K 1
O36B O -0.0695(10) -0.2651(15) 0.5949(5) 0.067(6) Uiso 0.18 1 d PU K 2
N7 N 0.14425(18) 0.2214(2) 0.51915(8) 0.0402(10) Uani 1 1 d . . .
C67 C 0.0818(2) 0.2261(3) 0.51542(9) 0.0445(13) Uani 1 1 d . . .
H67A H 0.0662 0.1687 0.5079 0.053 Uiso 1 1 calc R . .
H67B H 0.0700 0.2723 0.5005 0.053 Uiso 1 1 calc R . .
C68 C 0.0583(2) 0.2481(3) 0.54561(9) 0.0383(11) Uani 1 1 d . . .
H68A H 0.0668 0.3105 0.5511 0.046 Uiso 1 1 calc R . .
H68B H 0.0166 0.2398 0.5443 0.046 Uiso 1 1 calc R . .
O37 O 0.08468(12) 0.19031(17) 0.56742(5) 0.0259(6) Uani 1 1 d . . .
C69 C 0.1706(2) 0.3104(3) 0.52404(10) 0.0444(13) Uani 1 1 d . S .
H69A H 0.1420 0.3525 0.5307 0.053 Uiso 1 1 calc R . .
H69B H 0.1840 0.3325 0.5050 0.053 Uiso 1 1 calc R . .
C70 C 0.2194(2) 0.3045(3) 0.54730(10) 0.0420(12) Uani 1 1 d . . .
H70A H 0.2507 0.2701 0.5394 0.050 Uiso 1 1 calc R S .
H70B H 0.2337 0.3647 0.5525 0.050 Uiso 1 1 calc R . .
O38 O 0.20070(12) 0.26197(17) 0.57359(6) 0.0314(7) Uani 1 1 d . S .
C71 C 0.1689(3) 0.1725(4) 0.49385(10) 0.0591(17) Uani 1 1 d . M .
H71A H 0.2104 0.1825 0.4957 0.071 Uiso 1 1 calc R . .
H71B H 0.1627 0.1085 0.4970 0.071 Uiso 1 1 calc R . .
C72 C 0.1481(3) 0.1932(5) 0.46247(12) 0.082(2) Uani 1 1 d . . .
H72A H 0.1635 0.1484 0.4491 0.098 Uiso 0.82 1 calc PR L 1
H72B H 0.1062 0.1876 0.4606 0.098 Uiso 0.82 1 calc PR L 1
H72C H 0.1489 0.1366 0.4513 0.098 Uiso 0.18 1 calc PR L 2
H72D H 0.1775 0.2313 0.4545 0.098 Uiso 0.18 1 calc PR L 2
O39A O 0.16148(19) 0.2713(3) 0.45308(9) 0.0467(10) Uani 0.82 1 d P M 1
H39D H 0.1771 0.2665 0.4369 0.070 Uiso 0.82 1 calc PR M 1
O39B O 0.0862(6) 0.2401(8) 0.4518(3) 0.014(3) Uiso 0.18 1 d P M 2
N8 N -0.00179(16) 0.4037(2) 0.65379(8) 0.0355(9) Uani 1 1 d . S .
C73 C -0.04069(19) 0.3664(3) 0.62903(10) 0.0376(11) Uani 1 1 d . . .
H73A H -0.0377 0.4018 0.6106 0.045 Uiso 1 1 calc R S .
H73B H -0.0804 0.3701 0.6346 0.045 Uiso 1 1 calc R . .
C74 C -0.02613(18) 0.2708(3) 0.62293(10) 0.0332(10) Uani 1 1 d . S .
H74A H -0.0332 0.2332 0.6404 0.040 Uiso 1 1 calc R . .
H74B H -0.0494 0.2484 0.6051 0.040 Uiso 1 1 calc R . .
O40 O 0.03280(11) 0.26970(16) 0.61765(6) 0.0252(6) Uani 1 1 d . S .
C75 C -0.0159(2) 0.3668(3) 0.68322(10) 0.0381(11) Uani 1 1 d . . .
H75A H -0.0433 0.3175 0.6799 0.046 Uiso 1 1 calc R S .
H75B H -0.0338 0.4132 0.6949 0.046 Uiso 1 1 calc R . .
C76 C 0.0380(2) 0.3333(3) 0.70080(9) 0.0360(11) Uani 1 1 d . S .
H76A H 0.0622 0.3838 0.7079 0.043 Uiso 1 1 calc R . .
H76B H 0.0281 0.2988 0.7185 0.043 Uiso 1 1 calc R . .
O41 O 0.06767(12) 0.27867(17) 0.68122(6) 0.0290(7) Uani 1 1 d . S .
C77 C -0.0110(2) 0.5016(3) 0.65282(12) 0.0487(13) Uani 1 1 d . . .
H77A H -0.0078 0.5225 0.6320 0.058 Uiso 1 1 calc R S .
H77B H -0.0502 0.5142 0.6580 0.058 Uiso 1 1 calc R . .
C78 C 0.0292(2) 0.5528(3) 0.67333(13) 0.0533(14) Uani 1 1 d . S .
H78A H 0.0299 0.5288 0.6940 0.064 Uiso 1 1 calc R . .
H78B H 0.0681 0.5493 0.6666 0.064 Uiso 1 1 calc R . .
O42 O 0.00936(19) 0.6445(2) 0.67265(9) 0.0698(12) Uani 1 1 d . . .
H42 H -0.0148 0.6512 0.6853 0.105 Uiso 1 1 calc RD S .
O43 O 0.10502(14) 0.02521(18) 0.70930(6) 0.0348(7) Uani 1 1 d . . .
O44 O 0.06338(14) -0.06896(19) 0.67644(6) 0.0402(8) Uani 1 1 d . . .
C79 C 0.08918(19) -0.0513(3) 0.70137(9) 0.0298(10) Uani 1 1 d . . .
C80 C 0.0991(2) -0.1284(3) 0.72331(9) 0.0319(10) Uani 1 1 d . . .
C81 C 0.0397(2) -0.1607(3) 0.73049(11) 0.0518(14) Uani 1 1 d . . .
H81A H 0.0199 -0.1128 0.7402 0.078 Uiso 1 1 calc R . .
H81B H 0.0437 -0.2117 0.7440 0.078 Uiso 1 1 calc R . .
H81C H 0.0179 -0.1780 0.7118 0.078 Uiso 1 1 calc R . .
C82 C 0.1291(2) -0.2033(3) 0.70793(10) 0.0444(12) Uani 1 1 d . . .
H82A H 0.1668 -0.1833 0.7031 0.067 Uiso 1 1 calc R . .
H82B H 0.1067 -0.2203 0.6894 0.067 Uiso 1 1 calc R . .
H82C H 0.1332 -0.2545 0.7214 0.067 Uiso 1 1 calc R . .
C83 C 0.1326(2) -0.0996(3) 0.75167(10) 0.0460(13) Uani 1 1 d . . .
H83A H 0.1701 -0.0789 0.7469 0.069 Uiso 1 1 calc R . .
H83B H 0.1369 -0.1498 0.7656 0.069 Uiso 1 1 calc R . .
H83C H 0.1125 -0.0515 0.7610 0.069 Uiso 1 1 calc R . .
O45 O 0.00431(12) 0.1298(2) 0.69766(6) 0.0364(7) Uani 1 1 d . . .
O46 O -0.02532(13) 0.04113(19) 0.66004(6) 0.0352(7) Uani 1 1 d . . .
C84 C -0.03332(18) 0.0842(3) 0.68328(9) 0.0276(9) Uani 1 1 d . . .
C85 C -0.0918(2) 0.0782(3) 0.69551(10) 0.0387(11) Uani 1 1 d . . .
C86 C -0.1377(2) 0.0612(4) 0.67025(12) 0.0679(18) Uani 1 1 d . . .
H86A H -0.1401 0.1120 0.6566 0.102 Uiso 1 1 calc R . .
H86B H -0.1743 0.0528 0.6787 0.102 Uiso 1 1 calc R . .
H86C H -0.1281 0.0079 0.6592 0.102 Uiso 1 1 calc R . .
C87 C -0.0893(3) -0.0028(4) 0.71655(14) 0.085(2) Uani 1 1 d . . .
H87A H -0.0602 0.0069 0.7331 0.127 Uiso 1 1 calc R . .
H87B H -0.0798 -0.0557 0.7053 0.127 Uiso 1 1 calc R . .
H87C H -0.1263 -0.0109 0.7247 0.127 Uiso 1 1 calc R . .
C88 C -0.1045(3) 0.1590(4) 0.71322(18) 0.117(3) Uani 1 1 d . . .
H88A H -0.1060 0.2109 0.7000 0.175 Uiso 1 1 calc R . .
H88B H -0.0747 0.1672 0.7295 0.175 Uiso 1 1 calc R . .
H88C H -0.1412 0.1517 0.7217 0.175 Uiso 1 1 calc R . .
O47 O 0.25940(13) 0.0113(2) 0.59361(7) 0.0383(8) Uani 1 1 d . . .
O48 O 0.23721(13) 0.0962(2) 0.55358(7) 0.0370(7) Uani 1 1 d . . .
C89 C 0.2722(2) 0.0507(3) 0.57056(11) 0.0407(12) Uani 1 1 d . N .
C90 C 0.3337(2) 0.0438(4) 0.56132(12) 0.0545(15) Uani 1 1 d . . .
C91A C 0.3446(6) 0.1359(8) 0.5404(3) 0.062(3) Uiso 0.50 1 d P N 1
H91A H 0.3160 0.1382 0.5233 0.093 Uiso 0.50 1 calc PR N 1
H91B H 0.3826 0.1334 0.5331 0.093 Uiso 0.50 1 calc PR N 1
H91C H 0.3414 0.1888 0.5528 0.093 Uiso 0.50 1 calc PR N 1
C92A C 0.3329(5) -0.0375(7) 0.5403(2) 0.041(3) Uiso 0.50 1 d P N 1
H92A H 0.3027 -0.0303 0.5241 0.061 Uiso 0.50 1 calc PR N 1
H92B H 0.3258 -0.0912 0.5517 0.061 Uiso 0.50 1 calc PR N 1
H92C H 0.3696 -0.0426 0.5316 0.061 Uiso 0.50 1 calc PR N 1
C93A C 0.3756(4) 0.0434(7) 0.5858(2) 0.038(2) Uiso 0.50 1 d P N 1
H93A H 0.4133 0.0389 0.5782 0.057 Uiso 0.50 1 calc PR N 1
H93B H 0.3694 -0.0074 0.5988 0.057 Uiso 0.50 1 calc PR N 1
H93C H 0.3731 0.0983 0.5972 0.057 Uiso 0.50 1 calc PR N 1
C91B C 0.3564(6) 0.1311(8) 0.5548(3) 0.066(4) Uiso 0.50 1 d P N 2
H91D H 0.3578 0.1677 0.5730 0.099 Uiso 0.50 1 calc PR N 2
H91E H 0.3319 0.1595 0.5389 0.099 Uiso 0.50 1 calc PR N 2
H91F H 0.3948 0.1246 0.5482 0.099 Uiso 0.50 1 calc PR N 2
C92B C 0.3326(5) -0.0083(8) 0.5332(3) 0.051(3) Uiso 0.50 1 d P N 2
H92D H 0.3182 -0.0679 0.5367 0.077 Uiso 0.50 1 calc PR N 2
H92E H 0.3712 -0.0124 0.5266 0.077 Uiso 0.50 1 calc PR N 2
H92F H 0.3078 0.0210 0.5176 0.077 Uiso 0.50 1 calc PR N 2
C93B C 0.3733(5) 0.0001(8) 0.5882(2) 0.054(3) Uiso 0.50 1 d P N 2
H93D H 0.3584 -0.0583 0.5929 0.082 Uiso 0.50 1 calc PR N 2
H93E H 0.3738 0.0381 0.6060 0.082 Uiso 0.50 1 calc PR N 2
H93F H 0.4121 -0.0062 0.5820 0.082 Uiso 0.50 1 calc PR N 2
O49 O 0.15904(13) -0.07065(19) 0.56652(7) 0.0369(7) Uani 1 1 d . . .
O50 O 0.12556(13) 0.04281(19) 0.53820(6) 0.0341(7) Uani 1 1 d . . .
C94 C 0.13565(18) -0.0390(3) 0.54290(10) 0.0301(10) Uani 1 1 d . O .
C95 C 0.1201(2) -0.1037(3) 0.51681(10) 0.0422(12) Uani 1 1 d . . .
C96A C 0.1151(5) -0.1954(7) 0.5270(2) 0.056(3) Uiso 0.58 1 d P O 3
H96A H 0.1049 -0.2337 0.5097 0.084 Uiso 0.58 1 calc PR O 3
H96B H 0.0856 -0.1991 0.5412 0.084 Uiso 0.58 1 calc PR O 3
H96C H 0.1515 -0.2148 0.5369 0.084 Uiso 0.58 1 calc PR O 3
C97A C 0.0589(4) -0.0706(6) 0.5009(2) 0.057(2) Uiso 0.58 1 d P O 3
H97A H 0.0615 -0.0079 0.4954 0.085 Uiso 0.58 1 calc PR O 3
H97B H 0.0295 -0.0780 0.5150 0.085 Uiso 0.58 1 calc PR O 3
H97C H 0.0491 -0.1059 0.4829 0.085 Uiso 0.58 1 calc PR O 3
C98A C 0.1588(5) -0.0913(7) 0.4929(2) 0.077(3) Uiso 0.58 1 d P O 3
H98A H 0.1553 -0.0305 0.4852 0.116 Uiso 0.58 1 calc PR O 3
H98B H 0.1488 -0.1330 0.4765 0.116 Uiso 0.58 1 calc PR O 3
H98C H 0.1980 -0.1020 0.5010 0.116 Uiso 0.58 1 calc PR O 3
C96B C 0.0892(5) -0.1870(8) 0.5274(2) 0.035(3) Uiso 0.42 1 d P O 4
H96D H 0.1098 -0.2104 0.5456 0.053 Uiso 0.42 1 calc PR O 4
H96E H 0.0880 -0.2322 0.5116 0.053 Uiso 0.42 1 calc PR O 4
H96F H 0.0504 -0.1714 0.5317 0.053 Uiso 0.42 1 calc PR O 4
C97B C 0.0959(6) -0.0672(8) 0.4906(3) 0.056(3) Uiso 0.42 1 d P O 4
H97D H 0.0877 -0.1141 0.4757 0.083 Uiso 0.42 1 calc PR O 4
H97E H 0.1223 -0.0244 0.4828 0.083 Uiso 0.42 1 calc PR O 4
H97F H 0.0605 -0.0370 0.4946 0.083 Uiso 0.42 1 calc PR O 4
C98B C 0.1831(6) -0.1427(9) 0.5105(3) 0.058(3) Uiso 0.42 1 d P O 4
H98D H 0.2002 -0.1711 0.5287 0.087 Uiso 0.42 1 calc PR O 4
H98E H 0.2074 -0.0940 0.5047 0.087 Uiso 0.42 1 calc PR O 4
H98F H 0.1791 -0.1863 0.4942 0.087 Uiso 0.42 1 calc PR O 4
O51 O 0.22182(15) 0.3956(2) 0.65307(8) 0.0568(10) Uani 1 1 d . S .
O52 O 0.13720(13) 0.42251(19) 0.66926(7) 0.0386(8) Uani 1 1 d . S .
C99 C 0.1895(2) 0.4343(3) 0.67004(10) 0.0352(11) Uani 1 1 d . . .
C100 C 0.2156(2) 0.5018(3) 0.69269(12) 0.0497(14) Uani 1 1 d . P .
C101 C 0.2770(7) 0.5128(11) 0.6930(4) 0.106(6) Uiso 0.50 1 d P P 1
H10C H 0.2896 0.5574 0.7080 0.159 Uiso 0.50 1 calc PR P 1
H10D H 0.2868 0.5322 0.6731 0.159 Uiso 0.50 1 calc PR P 1
H10E H 0.2957 0.4562 0.6980 0.159 Uiso 0.50 1 calc PR P 1
C102 C 0.1833(4) 0.4963(6) 0.7218(2) 0.039(2) Uiso 0.50 1 d P P 1
H10F H 0.1425 0.4908 0.7164 0.059 Uiso 0.50 1 calc PR P 1
H10G H 0.1906 0.5501 0.7338 0.059 Uiso 0.50 1 calc PR P 1
H10H H 0.1966 0.4446 0.7336 0.059 Uiso 0.50 1 calc PR P 1
C103 C 0.2083(8) 0.5886(12) 0.6798(4) 0.084(5) Uiso 0.50 1 d P P 1
H10I H 0.1677 0.6020 0.6766 0.126 Uiso 0.50 1 calc PR P 1
H10J H 0.2254 0.5904 0.6605 0.126 Uiso 0.50 1 calc PR P 1
H10K H 0.2268 0.6325 0.6934 0.126 Uiso 0.50 1 calc PR P 1
C111 C 0.2758(4) 0.4754(6) 0.7029(2) 0.032(2) Uiso 0.50 1 d P P 2
H11C H 0.2950 0.4535 0.6857 0.048 Uiso 0.50 1 calc PR P 2
H11D H 0.2752 0.4287 0.7181 0.048 Uiso 0.50 1 calc PR P 2
H11E H 0.2963 0.5270 0.7115 0.048 Uiso 0.50 1 calc PR P 2
C112 C 0.1765(5) 0.5396(8) 0.7121(3) 0.065(3) Uiso 0.50 1 d P P 2
H11F H 0.1965 0.5822 0.7257 0.097 Uiso 0.50 1 calc PR P 2
H11G H 0.1603 0.4924 0.7239 0.097 Uiso 0.50 1 calc PR P 2
H11H H 0.1459 0.5699 0.7000 0.097 Uiso 0.50 1 calc PR P 2
C113 C 0.2136(8) 0.5982(11) 0.6684(4) 0.088(5) Uiso 0.50 1 d P P 2
H11I H 0.2390 0.5889 0.6524 0.131 Uiso 0.50 1 calc PR P 2
H11J H 0.2261 0.6505 0.6802 0.131 Uiso 0.50 1 calc PR P 2
H11K H 0.1747 0.6075 0.6596 0.131 Uiso 0.50 1 calc PR P 2
O53 O 0.16746(18) 0.4265(2) 0.59487(8) 0.0639(12) Uani 1 1 d . Q .
O54 O 0.08296(14) 0.43972(19) 0.61277(7) 0.0426(8) Uani 1 1 d . Q .
C104 C 0.1208(3) 0.4642(3) 0.59677(10) 0.0470(14) Uani 1 1 d . . .
C105 C 0.1191(5) 0.5519(7) 0.5811(2) 0.055(3) Uiso 0.58 1 d P Q 1
C106 C 0.1004(5) 0.6220(6) 0.5981(2) 0.057(3) Uiso 0.58 1 d P Q 1
H10L H 0.0686 0.6022 0.6093 0.086 Uiso 0.58 1 calc PR Q 1
H10M H 0.0879 0.6710 0.5848 0.086 Uiso 0.58 1 calc PR Q 1
H10N H 0.1316 0.6421 0.6123 0.086 Uiso 0.58 1 calc PR Q 1
C107 C 0.1678(5) 0.5732(7) 0.5631(2) 0.064(3) Uiso 0.58 1 d P Q 1
H10O H 0.1786 0.5203 0.5522 0.095 Uiso 0.58 1 calc PR Q 1
H10P H 0.2001 0.5931 0.5765 0.095 Uiso 0.58 1 calc PR Q 1
H10Q H 0.1568 0.6204 0.5487 0.095 Uiso 0.58 1 calc PR Q 1
C108 C 0.0682(6) 0.5249(8) 0.5501(3) 0.085(4) Uiso 0.58 1 d P Q 1
H10R H 0.0828 0.4760 0.5385 0.128 Uiso 0.58 1 calc PR Q 1
H10S H 0.0619 0.5769 0.5371 0.128 Uiso 0.58 1 calc PR Q 1
H10T H 0.0322 0.5072 0.5579 0.128 Uiso 0.58 1 calc PR Q 1
C115 C 0.0955(5) 0.5462(7) 0.5743(2) 0.024(2) Uiso 0.42 1 d P Q 2
C116 C 0.0687(7) 0.6114(10) 0.5891(3) 0.073(4) Uiso 0.42 1 d PD Q 2
H11L H 0.0971 0.6505 0.5994 0.109 Uiso 0.42 1 calc PR Q 2
H11M H 0.0454 0.5845 0.6039 0.109 Uiso 0.42 1 calc PR Q 2
H11N H 0.0443 0.6458 0.5746 0.109 Uiso 0.42 1 calc PR Q 2
C117 C 0.1375(7) 0.5561(9) 0.5519(3) 0.062(4) Uiso 0.42 1 d P Q 2
H11O H 0.1498 0.4975 0.5456 0.093 Uiso 0.42 1 calc PR Q 2
H11P H 0.1705 0.5891 0.5608 0.093 Uiso 0.42 1 calc PR Q 2
H11Q H 0.1204 0.5885 0.5345 0.093 Uiso 0.42 1 calc PR Q 2
C118 C 0.0309(12) 0.5276(17) 0.5633(6) 0.180(12) Uiso 0.42 1 d PD Q 2
H11R H 0.0287 0.4775 0.5494 0.270 Uiso 0.42 1 calc PR Q 2
H11S H 0.0145 0.5804 0.5532 0.270 Uiso 0.42 1 calc PR Q 2
H11T H 0.0096 0.5136 0.5807 0.270 Uiso 0.42 1 calc PR Q 2
N41 N 0.09622(15) 0.1866(2) 0.73825(7) 0.0294(8) Uani 1 1 d . . .
N42 N 0.07530(15) 0.1488(2) 0.75806(8) 0.0319(8) Uani 1 1 d . . .
N43 N 0.05592(19) 0.1128(3) 0.77768(9) 0.0513(11) Uani 1 1 d . . .
N51 N 0.21562(18) -0.1452(3) 0.61792(10) 0.0490(11) Uani 1 1 d . . .
N52A N 0.2572(6) -0.1723(8) 0.6283(3) 0.062(3) Uiso 0.42 1 d P R 1
N53A N 0.3039(8) -0.1976(10) 0.6372(4) 0.112(5) Uiso 0.42 1 d P R 1
N52B N 0.2568(4) -0.1709(5) 0.6039(2) 0.062(2) Uiso 0.58 1 d P R 2
N53B N 0.2922(6) -0.2011(9) 0.5905(3) 0.134(5) Uiso 0.58 1 d P R 2
N61A N 0.2903(3) 0.3661(4) 0.60685(15) 0.0297(17) Uiso 0.58 1 d P S 1
N61B N 0.2784(4) 0.3851(6) 0.59786(19) 0.022(2) Uiso 0.42 1 d PD S 2
N62 N 0.31057(18) 0.4314(3) 0.61467(9) 0.0485(11) Uani 1 1 d . . .
N63A N 0.3273(4) 0.5046(5) 0.62138(17) 0.053(2) Uiso 0.58 1 d P S 1
N63B N 0.3484(5) 0.4646(7) 0.6305(2) 0.051(3) Uiso 0.42 1 d P S 2
O201 O 0.3371(3) 0.6399(5) 0.57305(13) 0.172(3) Uani 1 1 d D . .
N201 N 0.2595(3) 0.0363(5) 0.46188(15) 0.117(3) Uani 1 1 d . . .
C201 C 0.2488(4) -0.0167(6) 0.44410(17) 0.094(3) Uani 1 1 d . . .
C202 C 0.2322(5) -0.0912(5) 0.42139(17) 0.146(4) Uani 1 1 d . . .
H20C H 0.2617 -0.1370 0.4226 0.220 Uiso 1 1 calc R . .
H20D H 0.2283 -0.0666 0.4010 0.220 Uiso 1 1 calc R . .
H20E H 0.1959 -0.1173 0.4261 0.220 Uiso 1 1 calc R . .

loop_
_atom_site_aniso_label
_atom_site_aniso_U_11
_atom_site_aniso_U_22
_atom_site_aniso_U_33
_atom_site_aniso_U_23
_atom_site_aniso_U_13
_atom_site_aniso_U_12
Fe1 0.0236(3) 0.0237(3) 0.0244(3) 0.0023(2) 0.0053(2) 0.0020(2)
Fe2 0.0234(3) 0.0215(3) 0.0249(3) 0.0005(2) 0.0052(2) -0.0045(2)
Fe3 0.0485(4) 0.0226(3) 0.0332(3) 0.0049(3) 0.0142(3) 0.0095(3)
Fe4 0.0269(3) 0.0202(3) 0.0222(3) -0.0016(2) 0.0049(2) -0.0020(2)
Fe5 0.0213(3) 0.0197(3) 0.0238(3) -0.0012(2) 0.0058(2) -0.0035(2)
Fe6 0.0254(3) 0.0217(3) 0.0309(3) 0.0010(2) 0.0112(3) 0.0014(2)
Fe7 0.0272(3) 0.0231(3) 0.0229(3) -0.0012(2) 0.0067(2) -0.0015(3)
Fe8 0.0431(4) 0.0206(3) 0.0277(3) 0.0013(2) 0.0090(3) -0.0069(3)
O1 0.0304(17) 0.0208(14) 0.0216(13) 0.0010(11) 0.0081(12) 0.0020(12)
O2 0.0223(15) 0.0167(13) 0.0265(14) -0.0003(11) 0.0081(11) -0.0027(11)
O3 0.0278(16) 0.0189(14) 0.0242(14) -0.0011(11) 0.0066(12) -0.0019(12)
N1 0.027(2) 0.050(2) 0.0295(19) 0.0060(17) 0.0046(16) 0.0035(18)
C1 0.036(3) 0.058(3) 0.033(2) 0.009(2) 0.004(2) 0.019(2)
C2 0.041(3) 0.049(3) 0.038(3) 0.013(2) 0.006(2) 0.016(2)
O7 0.0341(18) 0.0311(16) 0.0336(16) 0.0071(13) 0.0041(13) 0.0099(14)
C3 0.024(3) 0.051(3) 0.042(3) 0.006(2) 0.000(2) -0.003(2)
C4 0.020(2) 0.047(3) 0.036(2) 0.009(2) 0.0079(19) 0.002(2)
O8 0.0177(15) 0.0309(16) 0.0295(15) 0.0053(12) 0.0040(12) -0.0021(12)
C5 0.033(3) 0.059(3) 0.026(2) 0.005(2) -0.001(2) 0.000(2)
C6 0.033(3) 0.037(2) 0.026(2) -0.0011(18) -0.0003(18) -0.008(2)
O9 0.0234(16) 0.0300(15) 0.0253(14) -0.0037(12) 0.0021(12) -0.0033(12)
N2 0.027(2) 0.0283(19) 0.0233(17) -0.0033(14) 0.0027(15) -0.0052(15)
C7 0.029(3) 0.043(3) 0.026(2) -0.0002(19) -0.0019(19) -0.010(2)
C8 0.026(3) 0.043(3) 0.031(2) 0.006(2) 0.0002(19) -0.004(2)
O10 0.0241(16) 0.0325(16) 0.0237(14) 0.0030(12) 0.0031(12) -0.0031(12)
C9 0.033(3) 0.025(2) 0.029(2) 0.0000(17) 0.0070(19) -0.0040(18)
C10 0.031(2) 0.026(2) 0.026(2) 0.0011(17) 0.0059(18) -0.0075(18)
O11 0.0278(16) 0.0233(14) 0.0229(14) -0.0009(11) 0.0068(12) -0.0084(12)
C11 0.038(3) 0.038(3) 0.027(2) -0.0034(19) 0.0084(19) -0.006(2)
C12 0.041(3) 0.054(3) 0.026(2) -0.004(2) 0.001(2) -0.009(2)
N3 0.035(2) 0.037(2) 0.039(2) 0.0093(17) 0.0170(18) 0.0100(17)
C13 0.027(3) 0.055(3) 0.048(3) 0.009(2) 0.016(2) 0.010(2)
C14 0.021(2) 0.055(3) 0.051(3) 0.002(2) 0.009(2) -0.005(2)
O13 0.0167(15) 0.0350(16) 0.0348(16) -0.0001(13) 0.0069(12) -0.0028(12)
C15 0.048(3) 0.037(3) 0.042(3) 0.011(2) 0.026(2) 0.010(2)
C16 0.041(3) 0.035(3) 0.032(2) 0.0023(19) 0.017(2) 0.012(2)
O14 0.0350(18) 0.0268(15) 0.0258(14) -0.0017(12) 0.0095(13) 0.0052(13)
C17 0.057(4) 0.038(3) 0.048(3) 0.012(2) 0.029(3) 0.021(2)
C18 0.075(4) 0.052(3) 0.070(4) 0.020(3) 0.039(3) 0.033(3)
O15 0.122(4) 0.068(3) 0.051(2) 0.016(2) 0.033(3) 0.057(3)
N4 0.070(3) 0.025(2) 0.047(2) -0.0037(18) 0.025(2) -0.018(2)
C19 0.050(4) 0.050(3) 0.064(4) -0.008(3) -0.001(3) -0.029(3)
C20 0.052(3) 0.043(3) 0.046(3) -0.003(2) -0.008(2) -0.024(3)
O16 0.0328(18) 0.0304(16) 0.0295(15) -0.0003(12) 0.0016(13) -0.0159(13)
C21 0.082(5) 0.029(3) 0.050(3) -0.006(2) 0.028(3) -0.021(3)
C22 0.074(4) 0.022(2) 0.051(3) 0.003(2) 0.030(3) 0.004(2)
O17 0.058(2) 0.0178(15) 0.0458(18) 0.0022(13) 0.0206(16) -0.0019(14)
C23 0.097(5) 0.043(3) 0.066(4) -0.003(3) 0.039(4) -0.007(3)
C24 0.069(5) 0.071(4) 0.079(4) -0.012(4) 0.013(4) 0.006(4)
O18 0.096(4) 0.061(3) 0.114(4) 0.015(3) 0.039(3) 0.009(3)
O19 0.052(2) 0.052(2) 0.052(2) 0.0231(17) 0.0257(17) 0.0261(17)
O20 0.0366(19) 0.0482(19) 0.0291(16) 0.0056(14) 0.0094(14) 0.0133(15)
C25 0.039(3) 0.032(2) 0.030(2) -0.0021(19) 0.008(2) 0.007(2)
C26 0.038(3) 0.045(3) 0.034(2) 0.003(2) 0.010(2) 0.015(2)
O21 0.106(3) 0.0246(17) 0.0372(19) -0.0027(14) 0.010(2) 0.0099(18)
O22 0.065(2) 0.0235(17) 0.0375(18) -0.0072(13) -0.0009(16) -0.0052(15)
C30 0.056(3) 0.031(3) 0.037(3) -0.002(2) 0.017(2) -0.005(2)
C31 0.102(5) 0.027(3) 0.047(3) -0.008(2) 0.027(3) -0.004(3)
O23 0.041(2) 0.0349(17) 0.0342(16) -0.0150(13) 0.0136(14) -0.0123(14)
O24 0.038(2) 0.0287(17) 0.059(2) -0.0150(15) 0.0180(16) -0.0044(14)
C35 0.045(3) 0.024(2) 0.031(2) 0.0006(18) 0.008(2) -0.008(2)
C36 0.057(4) 0.035(3) 0.048(3) -0.018(2) 0.020(3) -0.015(2)
C37 0.064(4) 0.052(3) 0.052(3) -0.020(3) 0.003(3) -0.023(3)
C38 0.070(4) 0.029(3) 0.066(4) -0.015(2) 0.002(3) -0.004(3)
C39 0.075(5) 0.084(4) 0.069(4) -0.047(3) 0.034(3) -0.030(4)
O25 0.0339(19) 0.0363(18) 0.0421(18) 0.0144(14) 0.0159(14) 0.0079(14)
O26 0.0352(19) 0.0345(17) 0.0488(19) 0.0144(14) 0.0184(15) 0.0108(14)
C40 0.032(3) 0.023(2) 0.027(2) -0.0003(17) 0.0096(18) 0.0000(18)
C41 0.039(3) 0.029(2) 0.035(2) 0.0046(19) 0.008(2) 0.011(2)
C42 0.069(5) 0.085(5) 0.134(6) 0.057(5) -0.030(5) 0.012(4)
C43 0.102(5) 0.075(4) 0.043(3) 0.031(3) 0.030(3) 0.051(4)
C44 0.180(8) 0.023(3) 0.048(3) 0.007(2) 0.011(4) 0.019(4)
O27 0.040(2) 0.0285(16) 0.0316(16) 0.0014(13) 0.0009(14) 0.0021(14)
O28 0.056(2) 0.0279(16) 0.0344(17) 0.0060(13) 0.0015(16) -0.0092(15)
C45 0.029(3) 0.030(2) 0.033(2) 0.0032(19) 0.0139(19) 0.0024(19)
C46 0.036(3) 0.030(2) 0.040(3) 0.008(2) 0.009(2) 0.005(2)
O29 0.0355(19) 0.0344(17) 0.0338(16) -0.0051(13) 0.0148(14) -0.0091(14)
O30 0.041(2) 0.0376(18) 0.0383(18) -0.0020(14) 0.0122(15) -0.0105(15)
C50 0.031(3) 0.028(2) 0.034(2) 0.0084(19) 0.007(2) 0.0032(19)
C51 0.029(3) 0.043(3) 0.054(3) 0.018(2) 0.017(2) -0.003(2)
N11 0.061(3) 0.036(2) 0.052(3) 0.0114(19) 0.011(2) 0.015(2)
N12 0.029(3) 0.060(3) 0.121(5) 0.048(3) 0.004(3) 0.003(2)
N21 0.034(2) 0.030(2) 0.0287(19) -0.0060(15) 0.0080(16) -0.0119(16)
N22 0.044(3) 0.039(2) 0.041(2) -0.0046(19) 0.0173(19) -0.011(2)
N23 0.066(3) 0.061(3) 0.060(3) -0.024(2) 0.019(2) -0.034(3)
N31 0.042(2) 0.036(2) 0.030(2) -0.0047(16) 0.0034(18) 0.0007(18)
N32 0.028(2) 0.088(3) 0.026(2) -0.003(2) 0.0058(17) 0.006(2)
Fe9 0.0227(3) 0.0290(3) 0.0234(3) -0.0060(2) 0.0041(2) -0.0002(3)
Fe10 0.0209(3) 0.0208(3) 0.0202(3) -0.0006(2) 0.0056(2) -0.0012(2)
Fe11 0.0225(3) 0.0245(3) 0.0190(3) -0.0032(2) 0.0039(2) -0.0043(2)
Fe12 0.0293(3) 0.0223(3) 0.0192(3) -0.0012(2) 0.0020(2) -0.0071(2)
Fe13 0.0269(4) 0.0266(3) 0.0350(3) -0.0098(3) 0.0008(3) 0.0039(3)
Fe14 0.0294(3) 0.0248(3) 0.0266(3) -0.0067(2) 0.0123(3) -0.0062(3)
Fe15 0.0349(4) 0.0278(3) 0.0407(4) -0.0151(3) 0.0219(3) -0.0129(3)
Fe16 0.0284(3) 0.0208(3) 0.0295(3) -0.0030(2) 0.0097(3) -0.0003(2)
O4 0.0245(16) 0.0173(13) 0.0187(13) -0.0021(10) 0.0051(11) -0.0033(11)
O5 0.0262(16) 0.0242(14) 0.0251(14) -0.0068(11) 0.0052(12) -0.0011(12)
O6 0.0255(16) 0.0199(14) 0.0262(14) -0.0053(11) 0.0093(12) -0.0037(11)
N5 0.027(2) 0.057(3) 0.036(2) -0.0149(19) 0.0035(17) -0.0051(19)
C56 0.026(3) 0.051(3) 0.038(3) -0.016(2) 0.002(2) -0.005(2)
O31 0.0211(16) 0.0374(16) 0.0253(14) -0.0088(12) 0.0034(12) -0.0066(13)
C58 0.062(4) 0.049(3) 0.054(3) -0.005(3) -0.032(3) 0.011(3)
O32 0.0295(17) 0.0318(16) 0.0329(16) -0.0032(13) -0.0026(13) 0.0053(13)
C60 0.019(3) 0.117(5) 0.044(3) -0.009(3) 0.009(2) -0.001(3)
O33 0.0222(17) 0.0417(18) 0.0356(16) -0.0130(13) 0.0072(13) -0.0072(13)
N6 0.035(2) 0.031(2) 0.0231(17) -0.0030(14) 0.0051(15) -0.0118(16)
C61 0.030(3) 0.036(2) 0.027(2) -0.0064(18) -0.0012(18) -0.013(2)
C62 0.031(3) 0.038(2) 0.023(2) -0.0016(18) -0.0007(18) -0.005(2)
O34 0.0209(15) 0.0271(15) 0.0208(13) -0.0009(11) 0.0000(11) -0.0042(12)
C63 0.040(3) 0.028(2) 0.032(2) -0.0074(18) 0.004(2) -0.009(2)
C64 0.046(3) 0.020(2) 0.046(3) -0.0084(19) 0.004(2) -0.007(2)
O35 0.0298(17) 0.0197(14) 0.0414(17) -0.0050(12) 0.0045(13) -0.0018(12)
C65 0.040(3) 0.038(3) 0.036(2) -0.002(2) 0.005(2) -0.015(2)
C66 0.059(4) 0.048(3) 0.049(3) -0.005(2) 0.009(3) -0.027(3)
O36A 0.110(5) 0.033(3) 0.076(3) -0.018(2) 0.046(3) -0.027(3)
N7 0.054(3) 0.042(2) 0.0264(19) -0.0031(17) 0.0158(18) -0.018(2)
C67 0.056(4) 0.054(3) 0.024(2) 0.010(2) 0.004(2) -0.014(3)
C68 0.043(3) 0.040(3) 0.032(2) 0.014(2) 0.005(2) 0.000(2)
O37 0.0312(17) 0.0276(15) 0.0196(13) 0.0035(11) 0.0059(12) -0.0015(12)
C69 0.062(4) 0.039(3) 0.034(3) 0.006(2) 0.016(2) -0.015(2)
C70 0.051(3) 0.034(3) 0.044(3) -0.004(2) 0.028(2) -0.017(2)
O38 0.0349(18) 0.0262(15) 0.0349(16) -0.0069(12) 0.0149(14) -0.0121(13)
C71 0.083(4) 0.066(4) 0.034(3) -0.014(2) 0.034(3) -0.033(3)
C72 0.058(4) 0.151(7) 0.040(3) -0.017(4) 0.024(3) -0.027(4)
O39A 0.046(3) 0.053(3) 0.042(2) 0.001(2) 0.004(2) 0.004(2)
N8 0.043(2) 0.0244(19) 0.041(2) -0.0014(16) 0.0123(18) 0.0053(17)
C73 0.031(3) 0.038(3) 0.044(3) -0.001(2) 0.003(2) 0.011(2)
C74 0.022(2) 0.038(3) 0.039(2) -0.006(2) 0.0020(19) 0.0041(19)
O40 0.0216(16) 0.0237(14) 0.0307(15) -0.0008(12) 0.0038(12) 0.0022(12)
C75 0.040(3) 0.034(3) 0.043(3) -0.004(2) 0.019(2) 0.005(2)
C76 0.042(3) 0.035(3) 0.033(2) -0.0077(19) 0.017(2) 0.007(2)
O41 0.0353(18) 0.0268(15) 0.0262(15) -0.0041(12) 0.0104(13) 0.0066(13)
C77 0.054(4) 0.033(3) 0.062(3) -0.005(2) 0.023(3) -0.002(2)
C78 0.043(3) 0.042(3) 0.077(4) -0.007(3) 0.022(3) -0.002(2)
O42 0.091(3) 0.0319(19) 0.094(3) -0.0138(19) 0.056(3) -0.0016(19)
O43 0.054(2) 0.0263(16) 0.0236(15) 0.0000(12) -0.0019(14) -0.0025(14)
O44 0.060(2) 0.0325(17) 0.0268(16) 0.0068(13) -0.0069(15) -0.0151(16)
C79 0.038(3) 0.028(2) 0.024(2) -0.0006(17) 0.0007(19) -0.0011(19)
C80 0.046(3) 0.023(2) 0.027(2) 0.0046(17) 0.002(2) -0.001(2)
C81 0.063(4) 0.049(3) 0.045(3) 0.021(2) 0.010(3) 0.001(3)
C82 0.058(4) 0.035(3) 0.041(3) 0.003(2) 0.005(2) 0.000(2)
C83 0.069(4) 0.035(3) 0.032(3) 0.007(2) -0.009(2) 0.002(2)
O45 0.0272(17) 0.0505(19) 0.0325(16) -0.0157(14) 0.0097(13) -0.0108(15)
O46 0.0350(19) 0.0427(18) 0.0295(16) -0.0128(13) 0.0124(13) -0.0155(14)
C84 0.027(2) 0.030(2) 0.026(2) -0.0013(17) 0.0045(18) -0.0076(19)
C85 0.029(3) 0.051(3) 0.037(3) -0.009(2) 0.010(2) -0.014(2)
C86 0.033(3) 0.116(5) 0.056(3) 0.009(3) 0.004(3) -0.008(3)
C87 0.055(4) 0.130(6) 0.073(4) 0.045(4) 0.027(3) -0.007(4)
C88 0.061(5) 0.104(6) 0.196(8) -0.101(6) 0.081(5) -0.041(4)
O47 0.0287(18) 0.0440(19) 0.0430(19) -0.0138(15) 0.0071(15) 0.0036(14)
O48 0.0293(19) 0.0435(19) 0.0406(18) -0.0130(15) 0.0172(15) -0.0051(15)
C89 0.029(3) 0.047(3) 0.048(3) -0.031(2) 0.014(2) -0.006(2)
C90 0.026(3) 0.082(4) 0.058(3) -0.031(3) 0.018(2) 0.003(3)
O49 0.040(2) 0.0319(17) 0.0381(18) -0.0155(14) -0.0020(15) 0.0025(14)
O50 0.0386(19) 0.0325(17) 0.0318(16) -0.0095(13) 0.0070(14) -0.0053(14)
C94 0.021(2) 0.032(2) 0.039(3) -0.011(2) 0.0094(19) -0.0042(19)
C95 0.062(4) 0.036(3) 0.030(2) -0.012(2) 0.013(2) -0.010(2)
O51 0.044(2) 0.061(2) 0.069(2) -0.0432(19) 0.0311(18) -0.0262(18)
O52 0.0307(19) 0.0344(17) 0.052(2) -0.0218(15) 0.0114(15) -0.0044(14)
C99 0.040(3) 0.030(2) 0.037(2) -0.0123(19) 0.009(2) -0.006(2)
C100 0.034(3) 0.049(3) 0.069(3) -0.033(3) 0.020(3) -0.009(2)
O53 0.089(3) 0.0299(19) 0.081(3) 0.0125(18) 0.060(2) 0.0057(19)
O54 0.051(2) 0.0277(17) 0.051(2) 0.0087(14) 0.0145(17) -0.0003(15)
C104 0.080(4) 0.024(2) 0.040(3) -0.001(2) 0.026(3) -0.002(3)
N41 0.034(2) 0.034(2) 0.0209(17) -0.0055(15) 0.0053(15) -0.0071(16)
N42 0.028(2) 0.038(2) 0.0292(19) -0.0037(17) 0.0006(16) -0.0004(17)
N43 0.055(3) 0.065(3) 0.036(2) 0.012(2) 0.019(2) -0.001(2)
N51 0.041(3) 0.034(2) 0.069(3) -0.012(2) -0.009(2) 0.016(2)
N62 0.047(3) 0.062(3) 0.039(2) -0.018(2) 0.019(2) -0.030(2)
O201 0.214(8) 0.182(7) 0.106(5) -0.036(4) -0.067(5) 0.053(6)
N201 0.107(6) 0.170(8) 0.078(5) -0.015(5) 0.021(4) 0.036(5)
C201 0.108(7) 0.108(7) 0.072(5) 0.010(4) 0.031(5) 0.051(5)
C202 0.265(14) 0.085(6) 0.095(6) -0.006(5) 0.049(7) 0.045(7)

loop_
_atom_type_symbol
_atom_type_description
_atom_type_scat_dispersion_real
_atom_type_scat_dispersion_imag
_atom_type_scat_source
C C 0.0033 0.0016 'International Tables Vol C Tables 4.2.6.8 and 6.1.1.4'
H H 0.0000 0.0000 'International Tables Vol C Tables 4.2.6.8 and 6.1.1.4'
N N 0.0061 0.0033 'International Tables Vol C Tables 4.2.6.8 and 6.1.1.4'
O O 0.0106 0.0060 'International Tables Vol C Tables 4.2.6.8 and 6.1.1.4'
Fe Fe 0.3463 0.8444 'International Tables Vol C Tables 4.2.6.8 and 6.1.1.4'

loop_
_geom_angle_atom_site_label_1
_geom_angle_atom_site_label_2
_geom_angle_atom_site_label_3
_geom_angle
_geom_angle_site_symmetry_1
_geom_angle_site_symmetry_3
_geom_angle_publ_flag
O8 Fe1 O7 112.65(12) . . ?
O8 Fe1 O9 109.84(11) . . ?
O7 Fe1 O9 108.90(11) . . ?
O8 Fe1 O1 91.83(10) . . ?
O7 Fe1 O1 77.11(11) . . ?
O9 Fe1 O1 151.81(11) . . ?
O8 Fe1 O2 76.42(10) . . ?
O7 Fe1 O2 152.46(11) . . ?
O9 Fe1 O2 90.78(10) . . ?
O1 Fe1 O2 76.64(9) . . ?
O8 Fe1 O3 151.65(11) . . ?
O7 Fe1 O3 89.79(11) . . ?
O9 Fe1 O3 76.54(10) . . ?
O1 Fe1 O3 75.96(9) . . ?
O2 Fe1 O3 75.90(9) . . ?
O8 Fe1 N1 71.05(11) . . ?
O7 Fe1 N1 72.35(12) . . ?
O9 Fe1 N1 71.24(11) . . ?
O1 Fe1 N1 134.94(11) . . ?
O2 Fe1 N1 133.88(11) . . ?
O3 Fe1 N1 134.94(10) . . ?
O8 Fe1 Fe2 108.26(8) . . ?
O7 Fe1 Fe2 108.67(9) . . ?
O9 Fe1 Fe2 108.42(8) . . ?
O1 Fe1 Fe2 45.61(7) . . ?
O2 Fe1 Fe2 45.09(7) . . ?
O3 Fe1 Fe2 45.56(7) . . ?
N1 Fe1 Fe2 178.97(9) . . ?
O16 Fe2 O13 95.21(12) . . ?
O16 Fe2 O10 98.04(11) . . ?
O13 Fe2 O10 97.92(11) . . ?
O16 Fe2 O2 159.55(10) . . ?
O13 Fe2 O2 80.22(11) . . ?
O10 Fe2 O2 102.32(10) . . ?
O16 Fe2 O1 103.96(11) . . ?
O13 Fe2 O1 160.83(11) . . ?
O10 Fe2 O1 79.47(10) . . ?
O2 Fe2 O1 81.80(10) . . ?
O16 Fe2 O3 79.12(11) . . ?
O13 Fe2 O3 102.98(11) . . ?
O10 Fe2 O3 159.07(11) . . ?
O2 Fe2 O3 82.50(10) . . ?
O1 Fe2 O3 81.12(10) . . ?
O16 Fe2 Fe1 120.77(9) . . ?
O13 Fe2 Fe1 121.00(8) . . ?
O10 Fe2 Fe1 118.54(8) . . ?
O2 Fe2 Fe1 49.38(7) . . ?
O1 Fe2 Fe1 48.01(7) . . ?
O3 Fe2 Fe1 49.97(7) . . ?
O16 Fe2 Fe6 128.07(9) . . ?
O13 Fe2 Fe6 41.39(8) . . ?
O10 Fe2 Fe6 112.15(8) . . ?
O2 Fe2 Fe6 40.45(7) . . ?
O1 Fe2 Fe6 121.92(7) . . ?
O3 Fe2 Fe6 84.87(7) . . ?
Fe1 Fe2 Fe6 80.82(2) . . ?
O17 Fe3 O7 94.10(12) . . ?
O17 Fe3 O1 94.53(11) . . ?
O7 Fe3 O1 79.83(11) . . ?
O17 Fe3 N11 90.62(16) . . ?
O7 Fe3 N11 91.42(15) . . ?
O1 Fe3 N11 170.13(16) . . ?
O17 Fe3 O21 87.29(14) . . ?
O7 Fe3 O21 178.10(12) . . ?
O1 Fe3 O21 98.78(12) . . ?
N11 Fe3 O21 89.86(16) . . ?
O17 Fe3 O19 173.16(13) . . ?
O7 Fe3 O19 91.98(13) . . ?
O1 Fe3 O19 89.61(11) . . ?
N11 Fe3 O19 86.10(15) . . ?
O21 Fe3 O19 86.70(15) . . ?
O1 Fe4 O11 101.34(10) . . ?
O1 Fe4 O10 82.12(11) . . ?
O11 Fe4 O10 96.24(11) . . ?
O1 Fe4 O20 102.58(12) . . ?
O11 Fe4 O20 89.59(12) . . ?
O10 Fe4 O20 171.69(12) . . ?
O1 Fe4 O22 98.78(11) . . ?
O11 Fe4 O22 159.86(11) . . ?
O10 Fe4 O22 87.23(12) . . ?
O20 Fe4 O22 85.29(13) . . ?
O1 Fe4 N2 161.03(12) . . ?
O11 Fe4 N2 79.10(11) . . ?
O10 Fe4 N2 78.99(11) . . ?
O20 Fe4 N2 96.39(12) . . ?
O22 Fe4 N2 82.13(12) . . ?
O8 Fe5 O11 89.30(11) . . ?
O8 Fe5 O2 80.85(10) . . ?
O11 Fe5 O2 94.99(10) . . ?
O8 Fe5 O25 176.54(12) . . ?
O11 Fe5 O25 87.56(12) . . ?
O2 Fe5 O25 97.99(11) . . ?
O8 Fe5 N21 91.20(13) . . ?
O11 Fe5 N21 89.96(12) . . ?
O2 Fe5 N21 170.56(13) . . ?
O25 Fe5 N21 90.23(13) . . ?
O8 Fe5 O23 93.71(12) . . ?
O11 Fe5 O23 174.21(11) . . ?
O2 Fe5 O23 90.39(10) . . ?
O25 Fe5 O23 89.55(12) . . ?
N21 Fe5 O23 85.03(12) . . ?
O2 Fe6 O13 82.47(11) . . ?
O2 Fe6 O14 99.34(11) . . ?
O13 Fe6 O14 95.65(11) . . ?
O2 Fe6 O24 102.36(12) . . ?
O13 Fe6 O24 172.80(13) . . ?
O14 Fe6 O24 88.88(12) . . ?
O2 Fe6 O26 99.27(11) . . ?
O13 Fe6 O26 87.82(12) . . ?
O14 Fe6 O26 161.35(11) . . ?
O24 Fe6 O26 86.13(13) . . ?
O2 Fe6 N3 160.89(13) . . ?
O13 Fe6 N3 78.73(13) . . ?
O14 Fe6 N3 79.24(12) . . ?
O24 Fe6 N3 96.69(13) . . ?
O26 Fe6 N3 83.51(12) . . ?
O2 Fe6 Fe2 43.79(7) . . ?
O13 Fe6 Fe2 40.36(8) . . ?
O14 Fe6 Fe2 90.69(8) . . ?
O24 Fe6 Fe2 145.48(9) . . ?
O26 Fe6 Fe2 103.52(9) . . ?
N3 Fe6 Fe2 117.12(10) . . ?
O9 Fe7 O3 82.64(11) . . ?
O9 Fe7 O14 91.63(11) . . ?
O3 Fe7 O14 93.59(11) . . ?
O9 Fe7 O29 178.36(11) . . ?
O3 Fe7 O29 98.76(11) . . ?
O14 Fe7 O29 89.13(12) . . ?
O9 Fe7 N31 91.23(13) . . ?
O3 Fe7 N31 172.18(14) . . ?
O14 Fe7 N31 91.44(13) . . ?
O29 Fe7 N31 87.29(13) . . ?
O9 Fe7 O27 91.79(12) . . ?
O3 Fe7 O27 91.59(11) . . ?
O14 Fe7 O27 174.13(11) . . ?
O29 Fe7 O27 87.34(12) . . ?
N31 Fe7 O27 83.72(13) . . ?
O3 Fe8 O17 99.83(12) . . ?
O3 Fe8 O16 81.53(11) . . ?
O17 Fe8 O16 94.17(12) . . ?
O3 Fe8 O28 100.18(12) . . ?
O17 Fe8 O28 88.75(13) . . ?
O16 Fe8 O28 176.33(13) . . ?
O3 Fe8 O30 100.99(11) . . ?
O17 Fe8 O30 159.04(12) . . ?
O16 Fe8 O30 91.25(12) . . ?
O28 Fe8 O30 85.24(13) . . ?
O3 Fe8 N4 159.00(13) . . ?
O17 Fe8 N4 79.56(14) . . ?
O16 Fe8 N4 77.59(13) . . ?
O28 Fe8 N4 100.79(14) . . ?
O30 Fe8 N4 81.88(13) . . ?
Fe4 O1 Fe3 114.64(12) . . ?
Fe4 O1 Fe2 96.11(11) . . ?
Fe3 O1 Fe2 132.54(13) . . ?
Fe4 O1 Fe1 131.59(13) . . ?
Fe3 O1 Fe1 97.36(11) . . ?
Fe2 O1 Fe1 86.38(9) . . ?
Fe6 O2 Fe5 114.37(12) . . ?
Fe6 O2 Fe2 95.77(11) . . ?
Fe5 O2 Fe2 134.45(12) . . ?
Fe6 O2 Fe1 133.19(12) . . ?
Fe5 O2 Fe1 96.09(10) . . ?
Fe2 O2 Fe1 85.53(9) . . ?
Fe8 O3 Fe7 114.54(12) . . ?
Fe8 O3 Fe2 96.48(11) . . ?
Fe7 O3 Fe2 134.51(13) . . ?
Fe8 O3 Fe1 134.21(13) . . ?
Fe7 O3 Fe1 95.15(11) . . ?
Fe2 O3 Fe1 84.47(9) . . ?
C1 N1 C3 114.6(4) . . ?
C1 N1 C5 114.5(3) . . ?
C3 N1 C5 114.2(4) . . ?
C1 N1 Fe1 102.9(3) . . ?
C3 N1 Fe1 104.4(2) . . ?
C5 N1 Fe1 104.4(3) . . ?
N1 C1 C2 108.9(4) . . ?
N1 C1 H1A 109.9 . . ?
C2 C1 H1A 109.9 . . ?
N1 C1 H1B 109.9 . . ?
C2 C1 H1B 109.9 . . ?
H1A C1 H1B 108.3 . . ?
O7 C2 C1 107.2(3) . . ?
O7 C2 H2A 110.3 . . ?
C1 C2 H2A 110.3 . . ?
O7 C2 H2B 110.3 . . ?
C1 C2 H2B 110.3 . . ?
H2A C2 H2B 108.5 . . ?
C2 O7 Fe1 121.9(3) . . ?
C2 O7 Fe3 132.0(3) . . ?
Fe1 O7 Fe3 105.69(13) . . ?
N1 C3 C4 107.5(4) . . ?
N1 C3 H3A 110.2 . . ?
C4 C3 H3A 110.2 . . ?
N1 C3 H3B 110.2 . . ?
C4 C3 H3B 110.2 . . ?
H3A C3 H3B 108.5 . . ?
O8 C4 C3 107.7(3) . . ?
O8 C4 H4A 110.2 . . ?
C3 C4 H4A 110.2 . . ?
O8 C4 H4B 110.2 . . ?
C3 C4 H4B 110.2 . . ?
H4A C4 H4B 108.5 . . ?
C4 O8 Fe1 122.2(2) . . ?
C4 O8 Fe5 131.0(2) . . ?
Fe1 O8 Fe5 106.65(13) . . ?
N1 C5 C6 107.7(3) . . ?
N1 C5 H5A 110.2 . . ?
C6 C5 H5A 110.2 . . ?
N1 C5 H5B 110.2 . . ?
C6 C5 H5B 110.2 . . ?
H5A C5 H5B 108.5 . . ?
O9 C6 C5 107.7(3) . . ?
O9 C6 H6A 110.2 . . ?
C5 C6 H6A 110.2 . . ?
O9 C6 H6B 110.2 . . ?
C5 C6 H6B 110.2 . . ?
H6A C6 H6B 108.5 . . ?
C6 O9 Fe1 122.3(2) . . ?
C6 O9 Fe7 131.9(2) . . ?
Fe1 O9 Fe7 105.66(12) . . ?
C9 N2 C7 112.0(3) . . ?
C9 N2 C11 110.4(3) . . ?
C7 N2 C11 113.9(3) . . ?
C9 N2 Fe4 106.1(2) . . ?
C7 N2 Fe4 103.1(2) . . ?
C11 N2 Fe4 110.8(2) . . ?
N2 C7 C8 110.5(3) . . ?
N2 C7 H7A 109.6 . . ?
C8 C7 H7A 109.6 . . ?
N2 C7 H7B 109.6 . . ?
C8 C7 H7B 109.6 . . ?
H7A C7 H7B 108.1 . . ?
O10 C8 C7 108.1(3) . . ?
O10 C8 H8A 110.1 . . ?
C7 C8 H8A 110.1 . . ?
O10 C8 H8B 110.1 . . ?
C7 C8 H8B 110.1 . . ?
H8A C8 H8B 108.4 . . ?
C8 O10 Fe2 137.3(2) . . ?
C8 O10 Fe4 119.8(2) . . ?
Fe2 O10 Fe4 99.01(12) . . ?
N2 C9 C10 108.9(3) . . ?
N2 C9 H9A 109.9 . . ?
C10 C9 H9A 109.9 . . ?
N2 C9 H9B 109.9 . . ?
C10 C9 H9B 109.9 . . ?
H9A C9 H9B 108.3 . . ?
O11 C10 C9 108.3(3) . . ?
O11 C10 H10A 110.0 . . ?
C9 C10 H10A 110.0 . . ?
O11 C10 H10B 110.0 . . ?
C9 C10 H10B 110.0 . . ?
H10A C10 H10B 108.4 . . ?
C10 O11 Fe4 112.8(2) . . ?
C10 O11 Fe5 120.1(2) . . ?
Fe4 O11 Fe5 126.72(12) . . ?
N2 C11 C12 116.8(4) . . ?
N2 C11 H11A 108.1 . . ?
C12 C11 H11A 108.1 . . ?
N2 C11 H11B 108.1 . . ?
C12 C11 H11B 108.1 . . ?
H11A C11 H11B 107.3 . . ?
O12A C12 O12B 120.8(5) . . ?
O12A C12 C11 114.3(4) . . ?
O12B C12 C11 118.3(5) . . ?
O12A C12 H12C 108.7 . . ?
O12B C12 H12C 78.4 . . ?
C11 C12 H12C 108.7 . . ?
O12A C12 H12D 108.7 . . ?
O12B C12 H12D 29.2 . . ?
C11 C12 H12D 108.7 . . ?
H12C C12 H12D 107.6 . . ?
O12A C12 H12E 28.1 . . ?
O12B C12 H12E 107.7 . . ?
C11 C12 H12E 107.7 . . ?
H12C C12 H12E 133.7 . . ?
H12D C12 H12E 86.4 . . ?
O12A C12 H12F 79.2 . . ?
O12B C12 H12F 107.7 . . ?
C11 C12 H12F 107.7 . . ?
H12C C12 H12F 33.9 . . ?
H12D C12 H12F 134.7 . . ?
H12E C12 H12F 107.1 . . ?
C12 O12A H12A 109.5 . . ?
C12 O12B H12B 109.5 . . ?
C13 N3 C17 113.5(4) . . ?
C13 N3 C15 111.7(4) . . ?
C17 N3 C15 110.7(3) . . ?
C13 N3 Fe6 104.1(2) . . ?
C17 N3 Fe6 110.5(3) . . ?
C15 N3 Fe6 105.9(3) . . ?
N3 C13 C14 110.2(4) . . ?
N3 C13 H13A 109.6 . . ?
C14 C13 H13A 109.6 . . ?
N3 C13 H13B 109.6 . . ?
C14 C13 H13B 109.6 . . ?
H13A C13 H13B 108.1 . . ?
O13 C14 C13 108.3(4) . . ?
O13 C14 H14A 110.0 . . ?
C13 C14 H14A 110.0 . . ?
O13 C14 H14B 110.0 . . ?
C13 C14 H14B 110.0 . . ?
H14A C14 H14B 108.4 . . ?
C14 O13 Fe2 136.3(3) . . ?
C14 O13 Fe6 119.4(3) . . ?
Fe2 O13 Fe6 98.26(12) . . ?
N3 C15 C16 109.1(4) . . ?
N3 C15 H15A 109.9 . . ?
C16 C15 H15A 109.9 . . ?
N3 C15 H15B 109.9 . . ?
C16 C15 H15B 109.9 . . ?
H15A C15 H15B 108.3 . . ?
O14 C16 C15 107.8(3) . . ?
O14 C16 H16A 110.1 . . ?
C15 C16 H16A 110.1 . . ?
O14 C16 H16B 110.1 . . ?
C15 C16 H16B 110.1 . . ?
H16A C16 H16B 108.5 . . ?
C16 O14 Fe7 120.2(2) . . ?
C16 O14 Fe6 111.5(2) . . ?
Fe7 O14 Fe6 128.25(13) . . ?
N3 C17 C18 117.9(4) . . ?
N3 C17 H17A 107.8 . . ?
C18 C17 H17A 107.8 . . ?
N3 C17 H17B 107.8 . . ?
C18 C17 H17B 107.8 . . ?
H17A C17 H17B 107.2 . . ?
O15 C18 C17 107.6(5) . . ?
O15 C18 H18A 110.2 . . ?
C17 C18 H18A 110.2 . . ?
O15 C18 H18B 110.2 . . ?
C17 C18 H18B 110.2 . . ?
H18A C18 H18B 108.5 . . ?
C18 O15 H15 109.5 . . ?
C19 N4 C21 112.9(4) . . ?
C19 N4 C23 104.6(4) . . ?
C21 N4 C23 112.4(4) . . ?
C19 N4 Fe8 103.7(3) . . ?
C21 N4 Fe8 104.7(3) . . ?
C23 N4 Fe8 118.5(3) . . ?
N4 C19 C20 110.1(4) . . ?
N4 C19 H19A 109.6 . . ?
C20 C19 H19A 109.6 . . ?
N4 C19 H19B 109.6 . . ?
C20 C19 H19B 109.6 . . ?
H19A C19 H19B 108.2 . . ?
O16 C20 C19 106.6(4) . . ?
O16 C20 H20A 110.4 . . ?
C19 C20 H20A 110.4 . . ?
O16 C20 H20B 110.4 . . ?
C19 C20 H20B 110.4 . . ?
H20A C20 H20B 108.6 . . ?
C20 O16 Fe2 133.3(3) . . ?
C20 O16 Fe8 120.5(3) . . ?
Fe2 O16 Fe8 99.75(12) . . ?
C22 C21 N4 111.0(4) . . ?
C22 C21 H21A 109.4 . . ?
N4 C21 H21A 109.4 . . ?
C22 C21 H21B 109.4 . . ?
N4 C21 H21B 109.4 . . ?
H21A C21 H21B 108.0 . . ?
O17 C22 C21 109.0(4) . . ?
O17 C22 H22A 109.9 . . ?
C21 C22 H22A 109.9 . . ?
O17 C22 H22B 109.9 . . ?
C21 C22 H22B 109.9 . . ?
H22A C22 H22B 108.3 . . ?
C22 O17 Fe8 111.5(3) . . ?
C22 O17 Fe3 120.8(3) . . ?
Fe8 O17 Fe3 127.76(14) . . ?
C24 C23 N4 116.4(6) . . ?
C24 C23 H23A 108.2 . . ?
N4 C23 H23A 108.2 . . ?
C24 C23 H23B 108.2 . . ?
N4 C23 H23B 108.2 . . ?
H23A C23 H23B 107.4 . . ?
O18 C24 C23 114.3(5) . . ?
O18 C24 H24A 108.7 . . ?
C23 C24 H24A 108.7 . . ?
O18 C24 H24B 108.7 . . ?
C23 C24 H24B 108.7 . . ?
H24A C24 H24B 107.6 . . ?
C24 O18 H18 109.5 . . ?
C25 O19 Fe3 135.1(3) . . ?
C25 O20 Fe4 128.6(3) . . ?
O19 C25 O20 124.8(4) . . ?
O19 C25 C26 118.7(4) . . ?
O20 C25 C26 116.5(4) . . ?
C28B C26 C29A 133.9(9) . . ?
C28B C26 C27B 116.4(10) . . ?
C29A C26 C27B 67.3(7) . . ?
C28B C26 C25 110.7(8) . . ?
C29A C26 C25 111.5(5) . . ?
C27B C26 C25 106.2(7) . . ?
C28B C26 C27A 71.6(8) . . ?
C29A C26 C27A 109.6(5) . . ?
C27B C26 C27A 47.6(7) . . ?
C25 C26 C27A 109.7(4) . . ?
C28B C26 C28A 37.7(7) . . ?
C29A C26 C28A 110.5(6) . . ?
C27B C26 C28A 143.9(8) . . ?
C25 C26 C28A 107.6(4) . . ?
C27A C26 C28A 107.8(5) . . ?
C28B C26 C29B 107.7(9) . . ?
C29A C26 C29B 39.1(5) . . ?
C27B C26 C29B 105.2(8) . . ?
C25 C26 C29B 110.3(6) . . ?
C27A C26 C29B 136.9(6) . . ?
C28A C26 C29B 74.3(6) . . ?
C26 C27A H27A 109.5 . . ?
C26 C27A H27B 109.5 . . ?
H27A C27A H27B 109.5 . . ?
C26 C27A H27C 109.5 . . ?
H27A C27A H27C 109.5 . . ?
H27B C27A H27C 109.5 . . ?
C26 C28A H28A 109.5 . . ?
C26 C28A H28B 109.5 . . ?
H28A C28A H28B 109.5 . . ?
C26 C28A H28C 109.5 . . ?
H28A C28A H28C 109.5 . . ?
H28B C28A H28C 109.5 . . ?
C26 C29A H29A 109.5 . . ?
C26 C29A H29B 109.5 . . ?
H29A C29A H29B 109.5 . . ?
C26 C29A H29C 109.5 . . ?
H29A C29A H29C 109.5 . . ?
H29B C29A H29C 109.5 . . ?
C26 C27B H27D 109.5 . . ?
C26 C27B H27E 109.5 . . ?
H27D C27B H27E 109.5 . . ?
C26 C27B H27F 109.5 . . ?
H27D C27B H27F 109.5 . . ?
H27E C27B H27F 109.5 . . ?
C26 C28B H28D 109.5 . . ?
C26 C28B H28E 109.5 . . ?
H28D C28B H28E 109.5 . . ?
C26 C28B H28F 109.5 . . ?
H28D C28B H28F 109.5 . . ?
H28E C28B H28F 109.5 . . ?
C26 C29B H29D 109.5 . . ?
C26 C29B H29E 109.5 . . ?
H29D C29B H29E 109.5 . . ?
C26 C29B H29F 109.5 . . ?
H29D C29B H29F 109.5 . . ?
H29E C29B H29F 109.5 . . ?
C30 O21 Fe3 134.5(3) . . ?
C30 O22 Fe4 132.3(3) . . ?
O22 C30 O21 124.2(4) . . ?
O22 C30 C31 117.5(4) . . ?
O21 C30 C31 118.2(4) . . ?
C33B C31 C32A 86.3(9) . . ?
C33B C31 C34A 121.8(9) . . ?
C32A C31 C34A 110.6(9) . . ?
C33B C31 C32B 108.7(9) . . ?
C32A C31 C32B 22.8(8) . . ?
C34A C31 C32B 94.4(8) . . ?
C33B C31 C30 108.5(8) . . ?
C32A C31 C30 112.5(7) . . ?
C34A C31 C30 114.1(6) . . ?
C32B C31 C30 107.7(7) . . ?
C33B C31 C34B 106.3(9) . . ?
C32A C31 C34B 130.9(9) . . ?
C34A C31 C34B 23.6(7) . . ?
C32B C31 C34B 117.5(9) . . ?
C30 C31 C34B 107.9(6) . . ?
C33B C31 C33A 18.8(8) . . ?
C32A C31 C33A 105.0(8) . . ?
C34A C31 C33A 115.6(7) . . ?
C32B C31 C33A 127.5(8) . . ?
C30 C31 C33A 98.4(6) . . ?
C34B C31 C33A 95.4(7) . . ?
C31 C32A H32A 109.5 . . ?
C31 C32A H32B 109.5 . . ?
H32A C32A H32B 109.5 . . ?
C31 C32A H32C 109.5 . . ?
H32A C32A H32C 109.5 . . ?
H32B C32A H32C 109.5 . . ?
C31 C33A H33A 109.5 . . ?
C31 C33A H33B 109.5 . . ?
H33A C33A H33B 109.5 . . ?
C31 C33A H33C 109.5 . . ?
H33A C33A H33C 109.5 . . ?
H33B C33A H33C 109.5 . . ?
C31 C34A H34A 109.5 . . ?
C31 C34A H34B 109.5 . . ?
H34A C34A H34B 109.5 . . ?
C31 C34A H34C 109.5 . . ?
H34A C34A H34C 109.5 . . ?
H34B C34A H34C 109.5 . . ?
C31 C32B H32D 109.5 . . ?
C31 C32B H32E 109.5 . . ?
H32D C32B H32E 109.5 . . ?
C31 C32B H32F 109.5 . . ?
H32D C32B H32F 109.5 . . ?
H32E C32B H32F 109.5 . . ?
C31 C33B H33D 109.5 . . ?
C31 C33B H33E 109.5 . . ?
H33D C33B H33E 109.5 . . ?
C31 C33B H33F 109.5 . . ?
H33D C33B H33F 109.5 . . ?
H33E C33B H33F 109.5 . . ?
C31 C34B H34D 109.5 . . ?
C31 C34B H34E 109.5 . . ?
H34D C34B H34E 109.5 . . ?
C31 C34B H34F 109.5 . . ?
H34D C34B H34F 109.5 . . ?
H34E C34B H34F 109.5 . . ?
C35 O23 Fe5 135.9(3) . . ?
C35 O24 Fe6 128.8(3) . . ?
O23 C35 O24 124.1(4) . . ?
O23 C35 C36 118.4(4) . . ?
O24 C35 C36 117.5(4) . . ?
C39 C36 C38 112.8(5) . . ?
C39 C36 C35 111.0(4) . . ?
C38 C36 C35 106.7(4) . . ?
C39 C36 C37 108.8(5) . . ?
C38 C36 C37 107.6(4) . . ?
C35 C36 C37 109.8(4) . . ?
C36 C37 H37A 109.5 . . ?
C36 C37 H37B 109.5 . . ?
H37A C37 H37B 109.5 . . ?
C36 C37 H37C 109.5 . . ?
H37A C37 H37C 109.5 . . ?
H37B C37 H37C 109.5 . . ?
C36 C38 H38A 109.5 . . ?
C36 C38 H38B 109.5 . . ?
H38A C38 H38B 109.5 . . ?
C36 C38 H38C 109.5 . . ?
H38A C38 H38C 109.5 . . ?
H38B C38 H38C 109.5 . . ?
C36 C39 H39A 109.5 . . ?
C36 C39 H39B 109.5 . . ?
H39A C39 H39B 109.5 . . ?
C36 C39 H39C 109.5 . . ?
H39A C39 H39C 109.5 . . ?
H39B C39 H39C 109.5 . . ?
C40 O25 Fe5 135.4(3) . . ?
C40 O26 Fe6 130.8(3) . . ?
O25 C40 O26 124.5(4) . . ?
O25 C40 C41 118.4(3) . . ?
O26 C40 C41 117.0(4) . . ?
C44 C41 C43 108.7(4) . . ?
C44 C41 C42 110.5(5) . . ?
C43 C41 C42 109.4(5) . . ?
C44 C41 C40 106.8(4) . . ?
C43 C41 C40 111.5(4) . . ?
C42 C41 C40 109.9(4) . . ?
C41 C42 H42A 109.5 . . ?
C41 C42 H42B 109.5 . . ?
H42A C42 H42B 109.5 . . ?
C41 C42 H42C 109.5 . . ?
H42A C42 H42C 109.5 . . ?
H42B C42 H42C 109.5 . . ?
C41 C43 H43A 109.5 . . ?
C41 C43 H43B 109.5 . . ?
H43A C43 H43B 109.5 . . ?
C41 C43 H43C 109.5 . . ?
H43A C43 H43C 109.5 . . ?
H43B C43 H43C 109.5 . . ?
C41 C44 H44A 109.5 . . ?
C41 C44 H44B 109.5 . . ?
H44A C44 H44B 109.5 . . ?
C41 C44 H44C 109.5 . . ?
H44A C44 H44C 109.5 . . ?
H44B C44 H44C 109.5 . . ?
C45 O27 Fe7 131.9(3) . . ?
C45 O28 Fe8 130.9(3) . . ?
O27 C45 O28 124.5(4) . . ?
O27 C45 C46 118.5(4) . . ?
O28 C45 C46 117.0(4) . . ?
C48A C46 C47B 75.2(7) . . ?
C48A C46 C49A 113.2(5) . . ?
C47B C46 C49A 131.5(7) . . ?
C48A C46 C49B 128.0(7) . . ?
C47B C46 C49B 111.2(8) . . ?
C49A C46 C49B 25.1(5) . . ?
C48A C46 C45 111.5(4) . . ?
C47B C46 C45 114.7(6) . . ?
C49A C46 C45 106.1(4) . . ?
C49B C46 C45 111.3(6) . . ?
C48A C46 C47A 109.6(5) . . ?
C47B C46 C47A 34.9(6) . . ?
C49A C46 C47A 109.7(5) . . ?
C49B C46 C47A 84.9(6) . . ?
C45 C46 C47A 106.5(4) . . ?
C48A C46 C48B 30.5(5) . . ?
C47B C46 C48B 103.2(8) . . ?
C49A C46 C48B 85.5(6) . . ?
C49B C46 C48B 105.9(7) . . ?
C45 C46 C48B 109.9(6) . . ?
C47A C46 C48B 134.4(7) . . ?
C46 C47A H47A 109.5 . . ?
C46 C47A H47B 109.5 . . ?
H47A C47A H47B 109.5 . . ?
C46 C47A H47C 109.5 . . ?
H47A C47A H47C 109.5 . . ?
H47B C47A H47C 109.5 . . ?
C46 C48A H48A 109.5 . . ?
C46 C48A H48B 109.5 . . ?
H48A C48A H48B 109.5 . . ?
C46 C48A H48C 109.5 . . ?
H48A C48A H48C 109.5 . . ?
H48B C48A H48C 109.5 . . ?
C46 C49A H49A 109.5 . . ?
C46 C49A H49B 109.5 . . ?
H49A C49A H49B 109.5 . . ?
C46 C49A H49C 109.5 . . ?
H49A C49A H49C 109.5 . . ?
H49B C49A H49C 109.5 . . ?
C46 C47B H47D 109.5 . . ?
C46 C47B H47E 109.5 . . ?
H47D C47B H47E 109.5 . . ?
C46 C47B H47F 109.5 . . ?
H47D C47B H47F 109.5 . . ?
H47E C47B H47F 109.5 . . ?
C46 C48B H48D 109.5 . . ?
C46 C48B H48E 109.5 . . ?
H48D C48B H48E 109.5 . . ?
C46 C48B H48F 109.5 . . ?
H48D C48B H48F 109.5 . . ?
H48E C48B H48F 109.5 . . ?
C46 C49B H49D 109.5 . . ?
C46 C49B H49E 109.5 . . ?
H49D C49B H49E 109.5 . . ?
C46 C49B H49F 109.5 . . ?
H49D C49B H49F 109.5 . . ?
H49E C49B H49F 109.5 . . ?
C50 O29 Fe7 137.1(3) . . ?
C50 O30 Fe8 127.9(3) . . ?
O29 C50 O30 124.2(4) . . ?
O29 C50 C51 116.4(4) . . ?
O30 C50 C51 119.3(4) . . ?
C52B C51 C54A 82.8(7) . . ?
C52B C51 C53A 116.3(8) . . ?
C54A C51 C53A 120.2(8) . . ?
C52B C51 C50 116.7(5) . . ?
C54A C51 C50 106.6(7) . . ?
C53A C51 C50 111.4(7) . . ?
C52B C51 C53B 111.0(8) . . ?
C54A C51 C53B 129.7(9) . . ?
C53A C51 C53B 10.3(10) . . ?
C50 C51 C53B 108.7(6) . . ?
C52B C51 C54B 108.3(5) . . ?
C54A C51 C54B 28.3(6) . . ?
C53A C51 C54B 96.8(7) . . ?
C50 C51 C54B 104.5(4) . . ?
C53B C51 C54B 107.1(7) . . ?
C52B C51 C52A 23.5(5) . . ?
C54A C51 C52A 105.4(8) . . ?
C53A C51 C52A 108.4(8) . . ?
C50 C51 C52A 103.5(6) . . ?
C53B C51 C52A 100.0(8) . . ?
C54B C51 C52A 131.7(6) . . ?
C51 C52A H52A 109.5 . . ?
C51 C52A H52B 109.5 . . ?
H52A C52A H52B 109.5 . . ?
C51 C52A H52C 109.5 . . ?
H52A C52A H52C 109.5 . . ?
H52B C52A H52C 109.5 . . ?
C51 C53A H53A 109.5 . . ?
C51 C53A H53B 109.5 . . ?
H53A C53A H53B 109.5 . . ?
C51 C53A H53C 109.5 . . ?
H53A C53A H53C 109.5 . . ?
H53B C53A H53C 109.5 . . ?
C51 C54A H54A 109.5 . . ?
C51 C54A H54B 109.5 . . ?
H54A C54A H54B 109.5 . . ?
C51 C54A H54C 109.5 . . ?
H54A C54A H54C 109.5 . . ?
H54B C54A H54C 109.5 . . ?
C51 C52B H52D 109.5 . . ?
C51 C52B H52E 109.5 . . ?
H52D C52B H52E 109.5 . . ?
C51 C52B H52F 109.5 . . ?
H52D C52B H52F 109.5 . . ?
H52E C52B H52F 109.5 . . ?
C51 C53B H53D 109.5 . . ?
C51 C53B H53E 109.5 . . ?
H53D C53B H53E 109.5 . . ?
C51 C53B H53F 109.5 . . ?
H53D C53B H53F 109.5 . . ?
H53E C53B H53F 109.5 . . ?
C51 C54B H54D 109.5 . . ?
C51 C54B H54E 109.5 . . ?
H54D C54B H54E 109.5 . . ?
C51 C54B H54F 109.5 . . ?
H54D C54B H54F 109.5 . . ?
H54E C54B H54F 109.5 . . ?
N12 N11 Fe3 124.7(4) . . ?
N11 N12 N13A 167.1(8) . . ?
N11 N12 N13B 150.2(11) . . ?
N13A N12 N13B 42.1(8) . . ?
N22 N21 Fe5 126.3(3) . . ?
N23 N22 N21 177.7(5) . . ?
N32 N31 Fe7 122.9(3) . . ?
N33B N32 N31 164.6(7) . . ?
N33B N32 N33A 30.3(5) . . ?
N31 N32 N33A 164.9(6) . . ?
O32 Fe9 O31 108.71(12) . . ?
O32 Fe9 O33 112.02(12) . . ?
O31 Fe9 O33 114.97(11) . . ?
O32 Fe9 O6 150.32(11) . . ?
O31 Fe9 O6 91.45(10) . . ?
O33 Fe9 O6 76.41(11) . . ?
O32 Fe9 O5 76.16(10) . . ?
O31 Fe9 O5 148.29(11) . . ?
O33 Fe9 O5 90.23(11) . . ?
O6 Fe9 O5 75.40(9) . . ?
O32 Fe9 O4 88.64(11) . . ?
O31 Fe9 O4 74.58(10) . . ?
O33 Fe9 O4 150.70(11) . . ?
O6 Fe9 O4 75.68(9) . . ?
O5 Fe9 O4 74.24(9) . . ?
O32 Fe9 N5 73.44(12) . . ?
O31 Fe9 N5 72.67(12) . . ?
O33 Fe9 N5 73.20(13) . . ?
O6 Fe9 N5 134.91(12) . . ?
O5 Fe9 N5 136.20(11) . . ?
O4 Fe9 N5 134.69(11) . . ?
O32 Fe9 Fe10 106.52(9) . . ?
O31 Fe9 Fe10 106.20(9) . . ?
O33 Fe9 Fe10 107.92(9) . . ?
O6 Fe9 Fe10 45.37(7) . . ?
O5 Fe9 Fe10 44.73(7) . . ?
O4 Fe9 Fe10 44.10(6) . . ?
N5 Fe9 Fe10 178.72(9) . . ?
O37 Fe10 O40 96.33(11) . . ?
O37 Fe10 O34 94.85(11) . . ?
O40 Fe10 O34 95.58(11) . . ?
O37 Fe10 O4 161.28(11) . . ?
O40 Fe10 O4 102.03(10) . . ?
O34 Fe10 O4 79.88(10) . . ?
O37 Fe10 O5 80.53(11) . . ?
O40 Fe10 O5 159.75(11) . . ?
O34 Fe10 O5 104.60(11) . . ?
O4 Fe10 O5 83.43(10) . . ?
O37 Fe10 O6 103.38(11) . . ?
O40 Fe10 O6 79.52(11) . . ?
O34 Fe10 O6 161.51(10) . . ?
O4 Fe10 O6 83.70(10) . . ?
O5 Fe10 O6 81.76(10) . . ?
O37 Fe10 Fe9 121.44(9) . . ?
O40 Fe10 Fe9 119.29(8) . . ?
O34 Fe10 Fe9 122.88(8) . . ?
O4 Fe10 Fe9 51.20(7) . . ?
O5 Fe10 Fe9 49.79(7) . . ?
O6 Fe10 Fe9 48.68(7) . . ?
O37 Fe10 Fe12 127.65(8) . . ?
O40 Fe10 Fe12 111.57(8) . . ?
O34 Fe10 Fe12 41.22(7) . . ?
O4 Fe10 Fe12 40.76(7) . . ?
O5 Fe10 Fe12 85.42(7) . . ?
O6 Fe10 Fe12 124.12(7) . . ?
Fe9 Fe10 Fe12 82.58(2) . . ?
O37 Fe10 Fe14 41.35(8) . . ?
O40 Fe10 Fe14 129.89(8) . . ?
O34 Fe10 Fe14 110.33(8) . . ?
O4 Fe10 Fe14 123.76(7) . . ?
O5 Fe10 Fe14 40.36(7) . . ?
O6 Fe10 Fe14 85.90(7) . . ?
Fe9 Fe10 Fe14 81.71(2) . . ?
Fe12 Fe10 Fe14 116.22(2) . . ?
O4 Fe11 O31 81.84(10) . . ?
O4 Fe11 O41 94.36(10) . . ?
O31 Fe11 O41 89.60(12) . . ?
O4 Fe11 O45 99.44(11) . . ?
O31 Fe11 O45 178.10(12) . . ?
O41 Fe11 O45 88.91(12) . . ?
O4 Fe11 N41 170.03(13) . . ?
O31 Fe11 N41 90.81(12) . . ?
O41 Fe11 N41 92.31(12) . . ?
O45 Fe11 N41 88.07(12) . . ?
O4 Fe11 O43 90.15(10) . . ?
O31 Fe11 O43 93.62(12) . . ?
O41 Fe11 O43 174.79(11) . . ?
O45 Fe11 O43 87.78(13) . . ?
N41 Fe11 O43 83.56(12) . . ?
O4 Fe12 O44 102.66(11) . . ?
O4 Fe12 O34 82.09(10) . . ?
O44 Fe12 O34 172.50(13) . . ?
O4 Fe12 O35 99.64(11) . . ?
O44 Fe12 O35 88.29(13) . . ?
O34 Fe12 O35 96.68(11) . . ?
O4 Fe12 O46 99.12(11) . . ?
O44 Fe12 O46 85.40(13) . . ?
O34 Fe12 O46 88.13(11) . . ?
O35 Fe12 O46 161.10(11) . . ?
O4 Fe12 N6 160.84(11) . . ?
O44 Fe12 N6 96.47(12) . . ?
O34 Fe12 N6 79.00(11) . . ?
O35 Fe12 N6 79.68(12) . . ?
O46 Fe12 N6 83.35(12) . . ?
O4 Fe12 Fe10 43.24(7) . . ?
O44 Fe12 Fe10 144.97(9) . . ?
O34 Fe12 Fe10 41.02(7) . . ?
O35 Fe12 Fe10 90.32(8) . . ?
O46 Fe12 Fe10 104.99(8) . . ?
N6 Fe12 Fe10 117.69(9) . . ?
O32 Fe13 O35 92.04(12) . . ?
O32 Fe13 O5 81.14(11) . . ?
O35 Fe13 O5 92.60(11) . . ?
O32 Fe13 N51 92.61(14) . . ?
O35 Fe13 N51 92.59(15) . . ?
O5 Fe13 N51 172.01(15) . . ?
O32 Fe13 O49 178.97(13) . . ?
O35 Fe13 O49 88.94(12) . . ?
O5 Fe13 O49 99.16(11) . . ?
N51 Fe13 O49 87.00(15) . . ?
O32 Fe13 O47 91.57(12) . . ?
O35 Fe13 O47 176.35(11) . . ?
O5 Fe13 O47 88.52(12) . . ?
N51 Fe13 O47 86.68(16) . . ?
O49 Fe13 O47 87.46(12) . . ?
O5 Fe14 O48 101.64(12) . . ?
O5 Fe14 O37 82.62(11) . . ?
O48 Fe14 O37 172.98(12) . . ?
O5 Fe14 O38 98.54(11) . . ?
O48 Fe14 O38 89.96(12) . . ?
O37 Fe14 O38 94.95(11) . . ?
O5 Fe14 O50 99.57(11) . . ?
O48 Fe14 O50 86.91(12) . . ?
O37 Fe14 O50 86.88(11) . . ?
O38 Fe14 O50 161.88(11) . . ?
O5 Fe14 N7 161.02(13) . . ?
O48 Fe14 N7 97.29(14) . . ?
O37 Fe14 N7 78.68(12) . . ?
O38 Fe14 N7 79.95(12) . . ?
O50 Fe14 N7 82.75(12) . . ?
O5 Fe14 Fe10 43.57(8) . . ?
O48 Fe14 Fe10 144.87(10) . . ?
O37 Fe14 Fe10 40.27(7) . . ?
O38 Fe14 Fe10 91.06(8) . . ?
O50 Fe14 Fe10 101.73(8) . . ?
N7 Fe14 Fe10 117.45(10) . . ?
O33 Fe15 O38 92.24(11) . . ?
O33 Fe15 O6 80.78(11) . . ?
O38 Fe15 O6 95.20(11) . . ?
O33 Fe15 O53 177.65(13) . . ?
O38 Fe15 O53 88.44(14) . . ?
O6 Fe15 O53 96.92(13) . . ?
O33 Fe15 N61B 100.2(3) . . ?
O38 Fe15 N61B 86.1(2) . . ?
O6 Fe15 N61B 178.4(2) . . ?
O53 Fe15 N61B 82.1(3) . . ?
O33 Fe15 N61A 86.1(2) . . ?
O38 Fe15 N61A 92.7(2) . . ?
O6 Fe15 N61A 165.0(2) . . ?
O53 Fe15 N61A 96.1(2) . . ?
N61B Fe15 N61A 15.3(3) . . ?
O33 Fe15 O51 92.08(14) . . ?
O38 Fe15 O51 173.34(13) . . ?
O6 Fe15 O51 90.49(11) . . ?
O53 Fe15 O51 87.44(16) . . ?
N61B Fe15 O51 88.1(2) . . ?
N61A Fe15 O51 82.6(2) . . ?
O6 Fe16 O41 100.64(11) . . ?
O6 Fe16 O40 82.09(11) . . ?
O41 Fe16 O40 93.95(11) . . ?
O6 Fe16 O52 99.84(12) . . ?
O41 Fe16 O52 89.46(12) . . ?
O40 Fe16 O52 175.72(12) . . ?
O6 Fe16 O54 101.22(12) . . ?
O41 Fe16 O54 158.12(12) . . ?
O40 Fe16 O54 89.96(12) . . ?
O52 Fe16 O54 85.93(13) . . ?
O6 Fe16 N8 160.64(12) . . ?
O41 Fe16 N8 77.94(12) . . ?
O40 Fe16 N8 78.76(12) . . ?
O52 Fe16 N8 99.46(12) . . ?
O54 Fe16 N8 81.74(13) . . ?
Fe12 O4 Fe11 114.72(12) . . ?
Fe12 O4 Fe10 96.00(10) . . ?
Fe11 O4 Fe10 134.73(13) . . ?
Fe12 O4 Fe9 133.00(12) . . ?
Fe11 O4 Fe9 95.96(10) . . ?
Fe10 O4 Fe9 84.70(9) . . ?
Fe14 O5 Fe13 113.62(12) . . ?
Fe14 O5 Fe10 96.07(12) . . ?
Fe13 O5 Fe10 134.38(14) . . ?
Fe14 O5 Fe9 134.87(13) . . ?
Fe13 O5 Fe9 95.59(11) . . ?
Fe10 O5 Fe9 85.48(9) . . ?
Fe16 O6 Fe15 115.24(12) . . ?
Fe16 O6 Fe10 95.84(11) . . ?
Fe15 O6 Fe10 132.46(12) . . ?
Fe16 O6 Fe9 132.21(12) . . ?
Fe15 O6 Fe9 96.81(11) . . ?
Fe10 O6 Fe9 85.95(9) . . ?
C57B N5 C59A 138.5(9) . . ?
C57B N5 C59B 117.2(10) . . ?
C59A N5 C59B 30.3(6) . . ?
C57B N5 C55A 82.7(8) . . ?
C59A N5 C55A 113.1(5) . . ?
C59B N5 C55A 141.1(7) . . ?
C57B N5 C57A 30.4(7) . . ?
C59A N5 C57A 112.9(5) . . ?
C59B N5 C57A 87.4(7) . . ?
C55A N5 C57A 110.6(5) . . ?
C57B N5 C55B 123.1(9) . . ?
C59A N5 C55B 79.1(6) . . ?
C59B N5 C55B 109.3(8) . . ?
C55A N5 C55B 40.5(5) . . ?
C57A N5 C55B 148.0(7) . . ?
C57B N5 Fe9 103.0(8) . . ?
C59A N5 Fe9 108.0(4) . . ?
C59B N5 Fe9 100.9(6) . . ?
C55A N5 Fe9 106.7(3) . . ?
C57A N5 Fe9 105.0(3) . . ?
C55B N5 Fe9 98.5(6) . . ?
C56 C55A N5 108.3(5) . . ?
C56 C55A H55A 110.0 . . ?
N5 C55A H55A 110.0 . . ?
C56 C55A H55B 110.0 . . ?
N5 C55A H55B 110.0 . . ?
H55A C55A H55B 108.4 . . ?
C56 C55B N5 109.0(9) . . ?
C56 C55B H55C 109.9 . . ?
N5 C55B H55C 109.9 . . ?
C56 C55B H55D 109.9 . . ?
N5 C55B H55D 109.9 . . ?
H55C C55B H55D 108.3 . . ?
O31 C56 C55B 115.0(6) . . ?
O31 C56 C55A 108.7(4) . . ?
C55B C56 C55A 42.3(6) . . ?
O31 C56 H56A 109.9 . . ?
C55B C56 H56A 132.9 . . ?
C55A C56 H56A 109.9 . . ?
O31 C56 H56B 109.9 . . ?
C55B C56 H56B 68.7 . . ?
C55A C56 H56B 109.9 . . ?
H56A C56 H56B 108.3 . . ?
O31 C56 H56C 108.5 . . ?
C55B C56 H56C 108.5 . . ?
C55A C56 H56C 71.8 . . ?
H56A C56 H56C 41.4 . . ?
H56B C56 H56C 138.1 . . ?
O31 C56 H56D 108.5 . . ?
C55B C56 H56D 108.5 . . ?
C55A C56 H56D 140.7 . . ?
H56A C56 H56D 68.0 . . ?
H56B C56 H56D 43.9 . . ?
H56C C56 H56D 107.5 . . ?
C56 O31 Fe9 122.3(2) . . ?
C56 O31 Fe11 129.8(2) . . ?
Fe9 O31 Fe11 107.63(12) . . ?
C58 C57A N5 109.3(5) . . ?
C58 C57A H57A 109.8 . . ?
N5 C57A H57A 109.8 . . ?
C58 C57A H57B 109.8 . . ?
N5 C57A H57B 109.8 . . ?
H57A C57A H57B 108.3 . . ?
N5 C57B C58 120.0(11) . . ?
N5 C57B H57C 107.3 . . ?
C58 C57B H57C 107.3 . . ?
N5 C57B H57D 107.3 . . ?
C58 C57B H57D 107.3 . . ?
H57C C57B H57D 106.9 . . ?
C57A C58 O32 110.9(5) . . ?
C57A C58 C57B 31.2(6) . . ?
O32 C58 C57B 111.2(7) . . ?
C57A C58 H58A 109.5 . . ?
O32 C58 H58A 109.5 . . ?
C57B C58 H58A 80.7 . . ?
C57A C58 H58B 109.5 . . ?
O32 C58 H58B 109.5 . . ?
C57B C58 H58B 132.2 . . ?
H58A C58 H58B 108.0 . . ?
C57A C58 H58C 80.9 . . ?
O32 C58 H58C 109.4 . . ?
C57B C58 H58C 109.4 . . ?
H58A C58 H58C 132.3 . . ?
H58B C58 H58C 31.5 . . ?
C57A C58 H58D 132.6 . . ?
O32 C58 H58D 109.4 . . ?
C57B C58 H58D 109.4 . . ?
H58A C58 H58D 31.6 . . ?
H58B C58 H58D 78.9 . . ?
H58C C58 H58D 108.0 . . ?
C58 O32 Fe9 122.3(3) . . ?
C58 O32 Fe13 129.4(3) . . ?
Fe9 O32 Fe13 107.00(13) . . ?
N5 C59A C60 109.3(5) . . ?
N5 C59A H59A 109.8 . . ?
C60 C59A H59A 109.8 . . ?
N5 C59A H59B 109.8 . . ?
C60 C59A H59B 109.8 . . ?
H59A C59A H59B 108.3 . . ?
C60 C59B N5 117.1(11) . . ?
C60 C59B H59C 108.0 . . ?
N5 C59B H59C 108.0 . . ?
C60 C59B H59D 108.0 . . ?
N5 C59B H59D 108.0 . . ?
H59C C59B H59D 107.3 . . ?
C59B C60 O33 116.6(7) . . ?
C59B C60 C59A 30.3(6) . . ?
O33 C60 C59A 110.8(4) . . ?
C59B C60 H60A 127.2 . . ?
O33 C60 H60A 109.5 . . ?
C59A C60 H60A 109.5 . . ?
C59B C60 H60B 79.9 . . ?
O33 C60 H60B 109.5 . . ?
C59A C60 H60B 109.5 . . ?
H60A C60 H60B 108.1 . . ?
C59B C60 H60C 108.1 . . ?
O33 C60 H60C 108.1 . . ?
C59A C60 H60C 133.8 . . ?
H60A C60 H60C 79.1 . . ?
H60B C60 H60C 32.0 . . ?
C59B C60 H60D 108.1 . . ?
O33 C60 H60D 108.1 . . ?
C59A C60 H60D 83.1 . . ?
H60A C60 H60D 29.7 . . ?
H60B C60 H60D 132.0 . . ?
H60C C60 H60D 107.3 . . ?
C60 O33 Fe9 122.3(3) . . ?
C60 O33 Fe15 130.5(3) . . ?
Fe9 O33 Fe15 105.99(13) . . ?
C63 N6 C61 111.8(3) . . ?
C63 N6 C65 112.3(3) . . ?
C61 N6 C65 112.3(3) . . ?
C63 N6 Fe12 105.8(2) . . ?
C61 N6 Fe12 104.1(2) . . ?
C65 N6 Fe12 109.9(2) . . ?
N6 C61 C62 110.0(3) . . ?
N6 C61 H61A 109.7 . . ?
C62 C61 H61A 109.7 . . ?
N6 C61 H61B 109.7 . . ?
C62 C61 H61B 109.7 . . ?
H61A C61 H61B 108.2 . . ?
O34 C62 C61 108.1(3) . . ?
O34 C62 H62A 110.1 . . ?
C61 C62 H62A 110.1 . . ?
O34 C62 H62B 110.1 . . ?
C61 C62 H62B 110.1 . . ?
H62A C62 H62B 108.4 . . ?
C62 O34 Fe10 136.8(2) . . ?
C62 O34 Fe12 120.4(2) . . ?
Fe10 O34 Fe12 97.76(11) . . ?
N6 C63 C64 108.9(3) . . ?
N6 C63 H63A 109.9 . . ?
C64 C63 H63A 109.9 . . ?
N6 C63 H63B 109.9 . . ?
C64 C63 H63B 109.9 . . ?
H63A C63 H63B 108.3 . . ?
O35 C64 C63 107.1(3) . . ?
O35 C64 H64A 110.3 . . ?
C63 C64 H64A 110.3 . . ?
O35 C64 H64B 110.3 . . ?
C63 C64 H64B 110.3 . . ?
H64A C64 H64B 108.6 . . ?
C64 O35 Fe13 119.4(2) . . ?
C64 O35 Fe12 111.7(2) . . ?
Fe13 O35 Fe12 128.88(13) . . ?
N6 C65 C66 117.2(4) . . ?
N6 C65 H65A 108.0 . . ?
C66 C65 H65A 108.0 . . ?
N6 C65 H65B 108.0 . . ?
C66 C65 H65B 108.0 . . ?
H65A C65 H65B 107.2 . . ?
O36A C66 O36B 47.8(9) . . ?
O36A C66 C65 111.6(5) . . ?
O36B C66 C65 125.0(10) . . ?
O36A C66 H66A 109.3 . . ?
O36B C66 H66A 125.4 . . ?
C65 C66 H66A 109.3 . . ?
O36A C66 H66B 109.3 . . ?
O36B C66 H66B 61.6 . . ?
C65 C66 H66B 109.3 . . ?
H66A C66 H66B 108.0 . . ?
O36A C66 H66C 66.7 . . ?
O36B C66 H66C 106.1 . . ?
C65 C66 H66C 106.1 . . ?
H66A C66 H66C 47.8 . . ?
H66B C66 H66C 142.8 . . ?
O36A C66 H66D 142.2 . . ?
O36B C66 H66D 106.1 . . ?
C65 C66 H66D 106.1 . . ?
H66A C66 H66D 59.4 . . ?
H66B C66 H66D 52.6 . . ?
H66C C66 H66D 106.3 . . ?
C66 O36A H36A 109.5 . . ?
C67 N7 C69 112.1(4) . . ?
C67 N7 C71 112.4(4) . . ?
C69 N7 C71 111.8(4) . . ?
C67 N7 Fe14 104.3(2) . . ?
C69 N7 Fe14 105.8(3) . . ?
C71 N7 Fe14 110.0(3) . . ?
N7 C67 C68 109.8(4) . . ?
N7 C67 H67A 109.7 . . ?
C68 C67 H67A 109.7 . . ?
N7 C67 H67B 109.7 . . ?
C68 C67 H67B 109.7 . . ?
H67A C67 H67B 108.2 . . ?
O37 C68 C67 107.6(4) . . ?
O37 C68 H68A 110.2 . . ?
C67 C68 H68A 110.2 . . ?
O37 C68 H68B 110.2 . . ?
C67 C68 H68B 110.2 . . ?
H68A C68 H68B 108.5 . . ?
C68 O37 Fe10 136.8(2) . . ?
C68 O37 Fe14 119.7(2) . . ?
Fe10 O37 Fe14 98.37(12) . . ?
N7 C69 C70 109.9(4) . . ?
N7 C69 H69A 109.7 . . ?
C70 C69 H69A 109.7 . . ?
N7 C69 H69B 109.7 . . ?
C70 C69 H69B 109.7 . . ?
H69A C69 H69B 108.2 . . ?
O38 C70 C69 109.0(4) . . ?
O38 C70 H70A 109.9 . . ?
C69 C70 H70A 109.9 . . ?
O38 C70 H70B 109.9 . . ?
C69 C70 H70B 109.9 . . ?
H70A C70 H70B 108.3 . . ?
C70 O38 Fe15 121.1(2) . . ?
C70 O38 Fe14 110.7(2) . . ?
Fe15 O38 Fe14 128.05(13) . . ?
C72 C71 N7 119.3(5) . . ?
C72 C71 H71A 107.5 . . ?
N7 C71 H71A 107.5 . . ?
C72 C71 H71B 107.5 . . ?
N7 C71 H71B 107.5 . . ?
H71A C71 H71B 107.0 . . ?
O39A C72 C71 115.2(5) . . ?
O39A C72 O39B 75.6(6) . . ?
C71 C72 O39B 125.4(6) . . ?
O39A C72 H72A 108.5 . . ?
C71 C72 H72A 108.5 . . ?
O39B C72 H72A 118.3 . . ?
O39A C72 H72B 108.5 . . ?
C71 C72 H72B 108.5 . . ?
O39B C72 H72B 32.9 . . ?
H72A C72 H72B 107.5 . . ?
O39A C72 H72C 127.4 . . ?
C71 C72 H72C 106.0 . . ?
O39B C72 H72C 106.0 . . ?
H72A C72 H72C 23.7 . . ?
H72B C72 H72C 86.6 . . ?
O39A C72 H72D 32.9 . . ?
C71 C72 H72D 106.0 . . ?
O39B C72 H72D 106.0 . . ?
H72A C72 H72D 83.1 . . ?
H72B C72 H72D 138.0 . . ?
H72C C72 H72D 106.3 . . ?
C72 O39A H39D 109.5 . . ?
C75 N8 C73 110.2(4) . . ?
C75 N8 C77 110.7(3) . . ?
C73 N8 C77 105.8(4) . . ?
C75 N8 Fe16 105.8(3) . . ?
C73 N8 Fe16 102.5(2) . . ?
C77 N8 Fe16 121.3(3) . . ?
N8 C73 C74 111.0(4) . . ?
N8 C73 H73A 109.4 . . ?
C74 C73 H73A 109.4 . . ?
N8 C73 H73B 109.4 . . ?
C74 C73 H73B 109.4 . . ?
H73A C73 H73B 108.0 . . ?
O40 C74 C73 106.2(3) . . ?
O40 C74 H74A 110.5 . . ?
C73 C74 H74A 110.5 . . ?
O40 C74 H74B 110.5 . . ?
C73 C74 H74B 110.5 . . ?
H74A C74 H74B 108.7 . . ?
C74 O40 Fe10 130.3(2) . . ?
C74 O40 Fe16 118.0(2) . . ?
Fe10 O40 Fe16 99.33(12) . . ?
N8 C75 C76 110.1(4) . . ?
N8 C75 H75A 109.6 . . ?
C76 C75 H75A 109.6 . . ?
N8 C75 H75B 109.6 . . ?
C76 C75 H75B 109.6 . . ?
H75A C75 H75B 108.2 . . ?
O41 C76 C75 107.8(3) . . ?
O41 C76 H76A 110.1 . . ?
C75 C76 H76A 110.1 . . ?
O41 C76 H76B 110.1 . . ?
C75 C76 H76B 110.1 . . ?
H76A C76 H76B 108.5 . . ?
C76 O41 Fe16 112.3(2) . . ?
C76 O41 Fe11 119.8(2) . . ?
Fe16 O41 Fe11 127.86(13) . . ?
C78 C77 N8 114.3(4) . . ?
C78 C77 H77A 108.7 . . ?
N8 C77 H77A 108.7 . . ?
C78 C77 H77B 108.7 . . ?
N8 C77 H77B 108.7 . . ?
H77A C77 H77B 107.6 . . ?
O42 C78 C77 107.0(5) . . ?
O42 C78 H78A 110.3 . . ?
C77 C78 H78A 110.3 . . ?
O42 C78 H78B 110.3 . . ?
C77 C78 H78B 110.3 . . ?
H78A C78 H78B 108.6 . . ?
C78 O42 H42 109.5 . . ?
C79 O43 Fe11 135.3(3) . . ?
C79 O44 Fe12 129.3(3) . . ?
O44 C79 O43 123.9(4) . . ?
O44 C79 C80 116.5(4) . . ?
O43 C79 C80 119.5(4) . . ?
C83 C80 C79 111.4(3) . . ?
C83 C80 C82 111.1(4) . . ?
C79 C80 C82 109.2(3) . . ?
C83 C80 C81 110.0(4) . . ?
C79 C80 C81 106.2(4) . . ?
C82 C80 C81 108.7(4) . . ?
C80 C81 H81A 109.5 . . ?
C80 C81 H81B 109.5 . . ?
H81A C81 H81B 109.5 . . ?
C80 C81 H81C 109.5 . . ?
H81A C81 H81C 109.5 . . ?
H81B C81 H81C 109.5 . . ?
C80 C82 H82A 109.5 . . ?
C80 C82 H82B 109.5 . . ?
H82A C82 H82B 109.5 . . ?
C80 C82 H82C 109.5 . . ?
H82A C82 H82C 109.5 . . ?
H82B C82 H82C 109.5 . . ?
C80 C83 H83A 109.5 . . ?
C80 C83 H83B 109.5 . . ?
H83A C83 H83B 109.5 . . ?
C80 C83 H83C 109.5 . . ?
H83A C83 H83C 109.5 . . ?
H83B C83 H83C 109.5 . . ?
C84 O45 Fe11 134.5(3) . . ?
C84 O46 Fe12 131.2(3) . . ?
O46 C84 O45 124.1(4) . . ?
O46 C84 C85 117.7(4) . . ?
O45 C84 C85 118.2(4) . . ?
C88 C85 C86 111.6(5) . . ?
C88 C85 C84 111.4(4) . . ?
C86 C85 C84 110.8(4) . . ?
C88 C85 C87 108.9(5) . . ?
C86 C85 C87 108.1(4) . . ?
C84 C85 C87 105.9(4) . . ?
C85 C86 H86A 109.5 . . ?
C85 C86 H86B 109.5 . . ?
H86A C86 H86B 109.5 . . ?
C85 C86 H86C 109.5 . . ?
H86A C86 H86C 109.5 . . ?
H86B C86 H86C 109.5 . . ?
C85 C87 H87A 109.5 . . ?
C85 C87 H87B 109.5 . . ?
H87A C87 H87B 109.5 . . ?
C85 C87 H87C 109.5 . . ?
H87A C87 H87C 109.5 . . ?
H87B C87 H87C 109.5 . . ?
C85 C88 H88A 109.5 . . ?
C85 C88 H88B 109.5 . . ?
H88A C88 H88B 109.5 . . ?
C85 C88 H88C 109.5 . . ?
H88A C88 H88C 109.5 . . ?
H88B C88 H88C 109.5 . . ?
C89 O47 Fe13 131.9(3) . . ?
C89 O48 Fe14 128.6(3) . . ?
O47 C89 O48 124.0(4) . . ?
O47 C89 C90 118.9(5) . . ?
O48 C89 C90 117.1(5) . . ?
C93A C90 C91B 85.0(7) . . ?
C93A C90 C92B 128.1(7) . . ?
C91B C90 C92B 107.0(8) . . ?
C93A C90 C89 114.2(6) . . ?
C91B C90 C89 111.2(7) . . ?
C92B C90 C89 108.0(6) . . ?
C93A C90 C92A 116.1(7) . . ?
C91B C90 C92A 125.7(8) . . ?
C92B C90 C92A 20.5(6) . . ?
C89 C90 C92A 104.4(5) . . ?
C93A C90 C93B 24.4(5) . . ?
C91B C90 C93B 108.5(8) . . ?
C92B C90 C93B 112.7(7) . . ?
C89 C90 C93B 109.5(6) . . ?
C92A C90 C93B 96.1(7) . . ?
C93A C90 C91A 107.5(7) . . ?
C91B C90 C91A 23.4(6) . . ?
C92B C90 C91A 87.8(7) . . ?
C89 C90 C91A 106.1(6) . . ?
C92A C90 C91A 108.0(7) . . ?
C93B C90 C91A 129.9(7) . . ?
C90 C91A H91A 109.5 . . ?
C90 C91A H91B 109.5 . . ?
H91A C91A H91B 109.5 . . ?
C90 C91A H91C 109.5 . . ?
H91A C91A H91C 109.5 . . ?
H91B C91A H91C 109.5 . . ?
C90 C92A H92A 109.5 . . ?
C90 C92A H92B 109.5 . . ?
H92A C92A H92B 109.5 . . ?
C90 C92A H92C 109.5 . . ?
H92A C92A H92C 109.5 . . ?
H92B C92A H92C 109.5 . . ?
C90 C93A H93A 109.5 . . ?
C90 C93A H93B 109.5 . . ?
H93A C93A H93B 109.5 . . ?
C90 C93A H93C 109.5 . . ?
H93A C93A H93C 109.5 . . ?
H93B C93A H93C 109.5 . . ?
C90 C91B H91D 109.5 . . ?
C90 C91B H91E 109.5 . . ?
H91D C91B H91E 109.5 . . ?
C90 C91B H91F 109.5 . . ?
H91D C91B H91F 109.5 . . ?
H91E C91B H91F 109.5 . . ?
C90 C92B H92D 109.5 . . ?
C90 C92B H92E 109.5 . . ?
H92D C92B H92E 109.5 . . ?
C90 C92B H92F 109.5 . . ?
H92D C92B H92F 109.5 . . ?
H92E C92B H92F 109.5 . . ?
C90 C93B H93D 109.5 . . ?
C90 C93B H93E 109.5 . . ?
H93D C93B H93E 109.5 . . ?
C90 C93B H93F 109.5 . . ?
H93D C93B H93F 109.5 . . ?
H93E C93B H93F 109.5 . . ?
C94 O49 Fe13 135.6(3) . . ?
C94 O50 Fe14 125.5(3) . . ?
O49 C94 O50 125.2(4) . . ?
O49 C94 C95 117.4(4) . . ?
O50 C94 C95 117.3(4) . . ?
C97B C95 C96A 127.2(8) . . ?
C97B C95 C98A 64.6(7) . . ?
C96A C95 C98A 114.6(7) . . ?
C97B C95 C94 116.6(6) . . ?
C96A C95 C94 112.5(5) . . ?
C98A C95 C94 110.1(6) . . ?
C97B C95 C96B 114.3(8) . . ?
C96A C95 C96B 23.8(6) . . ?
C98A C95 C96B 131.3(7) . . ?
C94 C95 C96B 111.9(5) . . ?
C97B C95 C97A 38.4(6) . . ?
C96A C95 C97A 109.5(6) . . ?
C98A C95 C97A 102.9(6) . . ?
C94 C95 C97A 106.5(5) . . ?
C96B C95 C97A 87.7(6) . . ?
C97B C95 C98B 108.4(8) . . ?
C96A C95 C98B 79.1(7) . . ?
C98A C95 C98B 45.5(6) . . ?
C94 C95 C98B 101.1(6) . . ?
C96B C95 C98B 102.4(7) . . ?
C97A C95 C98B 144.5(6) . . ?
C95 C96A H96A 109.5 . . ?
C95 C96A H96B 109.5 . . ?
H96A C96A H96B 109.5 . . ?
C95 C96A H96C 109.5 . . ?
H96A C96A H96C 109.5 . . ?
H96B C96A H96C 109.5 . . ?
C95 C97A H97A 109.5 . . ?
C95 C97A H97B 109.5 . . ?
H97A C97A H97B 109.5 . . ?
C95 C97A H97C 109.5 . . ?
H97A C97A H97C 109.5 . . ?
H97B C97A H97C 109.5 . . ?
C95 C98A H98A 109.5 . . ?
C95 C98A H98B 109.5 . . ?
H98A C98A H98B 109.5 . . ?
C95 C98A H98C 109.5 . . ?
H98A C98A H98C 109.5 . . ?
H98B C98A H98C 109.5 . . ?
C95 C96B H96D 109.5 . . ?
C95 C96B H96E 109.5 . . ?
H96D C96B H96E 109.5 . . ?
C95 C96B H96F 109.5 . . ?
H96D C96B H96F 109.5 . . ?
H96E C96B H96F 109.5 . . ?
C95 C97B H97D 109.5 . . ?
C95 C97B H97E 109.5 . . ?
H97D C97B H97E 109.5 . . ?
C95 C97B H97F 109.5 . . ?
H97D C97B H97F 109.5 . . ?
H97E C97B H97F 109.5 . . ?
C95 C98B H98D 109.5 . . ?
C95 C98B H98E 109.5 . . ?
H98D C98B H98E 109.5 . . ?
C95 C98B H98F 109.5 . . ?
H98D C98B H98F 109.5 . . ?
H98E C98B H98F 109.5 . . ?
C99 O51 Fe15 134.6(3) . . ?
C99 O52 Fe16 131.5(3) . . ?
O52 C99 O51 124.2(4) . . ?
O52 C99 C100 117.4(4) . . ?
O51 C99 C100 118.3(4) . . ?
C112 C100 C103 79.5(8) . . ?
C112 C100 C101 129.6(9) . . ?
C103 C100 C101 89.3(10) . . ?
C112 C100 C111 123.9(7) . . ?
C103 C100 C111 116.3(9) . . ?
C101 C100 C111 28.0(7) . . ?
C112 C100 C99 114.8(6) . . ?
C103 C100 C99 108.2(8) . . ?
C101 C100 C99 115.4(7) . . ?
C111 C100 C99 110.1(5) . . ?
C112 C100 C102 30.3(5) . . ?
C103 C100 C102 109.4(8) . . ?
C101 C100 C102 123.3(9) . . ?
C111 C100 C102 104.1(6) . . ?
C99 C100 C102 108.5(5) . . ?
C112 C100 C113 93.2(8) . . ?
C103 C100 C113 14.3(10) . . ?
C101 C100 C113 83.8(9) . . ?
C111 C100 C113 111.8(8) . . ?
C99 C100 C113 98.6(7) . . ?
C102 C100 C113 123.3(8) . . ?
C100 C101 C103 44.9(7) . . ?
C100 C101 H10C 109.5 . . ?
C103 C101 H10C 90.3 . . ?
C100 C101 H10D 109.5 . . ?
C103 C101 H10D 79.1 . . ?
H10C C101 H10D 109.5 . . ?
C100 C101 H10E 109.5 . . ?
C103 C101 H10E 153.2 . . ?
H10C C101 H10E 109.5 . . ?
H10D C101 H10E 109.5 . . ?
C100 C102 H10F 109.5 . . ?
C100 C102 H10G 109.5 . . ?
H10F C102 H10G 109.5 . . ?
C100 C102 H10H 109.5 . . ?
H10F C102 H10H 109.5 . . ?
H10G C102 H10H 109.5 . . ?
C100 C103 C101 45.8(7) . . ?
C100 C103 H10I 109.5 . . ?
C101 C103 H10I 155.2 . . ?
C100 C103 H10J 109.5 . . ?
C101 C103 H10J 84.0 . . ?
H10I C103 H10J 109.5 . . ?
C100 C103 H10K 109.5 . . ?
C101 C103 H10K 83.9 . . ?
H10I C103 H10K 109.5 . . ?
H10J C103 H10K 109.5 . . ?
C100 C111 H11C 109.5 . . ?
C100 C111 H11D 109.5 . . ?
H11C C111 H11D 109.5 . . ?
C100 C111 H11E 109.5 . . ?
H11C C111 H11E 109.5 . . ?
H11D C111 H11E 109.5 . . ?
C100 C112 H11F 109.5 . . ?
C100 C112 H11G 109.5 . . ?
H11F C112 H11G 109.5 . . ?
C100 C112 H11H 109.5 . . ?
H11F C112 H11H 109.5 . . ?
H11G C112 H11H 109.5 . . ?
C100 C113 H11I 109.5 . . ?
C100 C113 H11J 109.5 . . ?
H11I C113 H11J 109.5 . . ?
C100 C113 H11K 109.5 . . ?
H11I C113 H11K 109.5 . . ?
H11J C113 H11K 109.5 . . ?
C104 O53 Fe15 137.4(3) . . ?
C104 O54 Fe16 128.9(3) . . ?
O54 C104 O53 125.5(4) . . ?
O54 C104 C105 122.6(6) . . ?
O53 C104 C105 111.3(6) . . ?
O54 C104 C115 109.0(6) . . ?
O53 C104 C115 124.8(5) . . ?
C105 C104 C115 21.6(5) . . ?
C106 C105 C107 114.9(10) . . ?
C106 C105 C104 114.3(8) . . ?
C107 C105 C104 116.8(9) . . ?
C106 C105 C108 111.7(10) . . ?
C107 C105 C108 97.6(8) . . ?
C104 C105 C108 98.7(7) . . ?
C105 C106 H10L 109.5 . . ?
C105 C106 H10M 109.5 . . ?
H10L C106 H10M 109.5 . . ?
C105 C106 H10N 109.5 . . ?
H10L C106 H10N 109.5 . . ?
H10M C106 H10N 109.5 . . ?
C105 C107 H10O 109.5 . . ?
C105 C107 H10P 109.5 . . ?
H10O C107 H10P 109.5 . . ?
C105 C107 H10Q 109.5 . . ?
H10O C107 H10Q 109.5 . . ?
H10P C107 H10Q 109.5 . . ?
C105 C108 H10R 109.5 . . ?
C105 C108 H10S 109.5 . . ?
H10R C108 H10S 109.5 . . ?
C105 C108 H10T 109.5 . . ?
H10R C108 H10T 109.5 . . ?
H10S C108 H10T 109.5 . . ?
C116 C115 C117 128.2(11) . . ?
C116 C115 C118 78.8(12) . . ?
C117 C115 C118 119.5(14) . . ?
C116 C115 C104 113.5(9) . . ?
C117 C115 C104 104.8(9) . . ?
C118 C115 C104 110.0(12) . . ?
C115 C116 H11L 109.5 . . ?
C115 C116 H11M 109.5 . . ?
H11L C116 H11M 109.5 . . ?
C115 C116 H11N 109.5 . . ?
H11L C116 H11N 109.5 . . ?
H11M C116 H11N 109.5 . . ?
C115 C117 H11O 109.5 . . ?
C115 C117 H11P 109.5 . . ?
H11O C117 H11P 109.5 . . ?
C115 C117 H11Q 109.5 . . ?
H11O C117 H11Q 109.5 . . ?
H11P C117 H11Q 109.5 . . ?
C115 C118 H11R 109.5 . . ?
C115 C118 H11S 109.5 . . ?
H11R C118 H11S 109.5 . . ?
C115 C118 H11T 109.5 . . ?
H11R C118 H11T 109.5 . . ?
H11S C118 H11T 109.5 . . ?
N42 N41 Fe11 126.6(3) . . ?
N43 N42 N41 178.5(5) . . ?
N52A N51 N52B 54.0(6) . . ?
N52A N51 Fe13 137.2(7) . . ?
N52B N51 Fe13 119.5(5) . . ?
N51 N52A N53A 173.8(16) . . ?
N53B N52B N51 174.1(12) . . ?
N62 N61A Fe15 127.7(5) . . ?
N62 N61B Fe15 121.5(6) . . ?
N61A N62 N63B 144.6(8) . . ?
N61A N62 N63A 173.3(8) . . ?
N63B N62 N63A 42.0(5) . . ?
N61A N62 N61B 26.3(5) . . ?
N63B N62 N61B 168.6(8) . . ?
N63A N62 N61B 147.3(8) . . ?
N201 C201 C202 176.5(9) . . ?
C201 C202 H20C 109.5 . . ?
C201 C202 H20D 109.5 . . ?
H20C C202 H20D 109.5 . . ?
C201 C202 H20E 109.5 . . ?
H20C C202 H20E 109.5 . . ?
H20D C202 H20E 109.5 . . ?

loop_
_geom_bond_atom_site_label_1
_geom_bond_atom_site_label_2
_geom_bond_distance
_geom_bond_site_symmetry_2
_geom_bond_publ_flag
Fe1 O8 1.943(3) . ?
Fe1 O7 1.944(3) . ?
Fe1 O9 1.947(3) . ?
Fe1 O1 2.168(3) . ?
Fe1 O2 2.217(3) . ?
Fe1 O3 2.240(3) . ?
Fe1 N1 2.592(4) . ?
Fe1 Fe2 2.9116(8) . ?
Fe2 O16 1.944(3) . ?
Fe2 O13 1.946(3) . ?
Fe2 O10 1.953(3) . ?
Fe2 O2 2.068(3) . ?
Fe2 O1 2.085(3) . ?
Fe2 O3 2.088(3) . ?
Fe2 Fe6 2.9741(8) . ?
Fe3 O17 1.994(3) . ?
Fe3 O7 1.995(3) . ?
Fe3 O1 2.009(3) . ?
Fe3 N11 2.022(4) . ?
Fe3 O21 2.047(3) . ?
Fe3 O19 2.096(3) . ?
Fe4 O1 1.944(2) . ?
Fe4 O11 1.986(3) . ?
Fe4 O10 1.989(3) . ?
Fe4 O20 1.994(3) . ?
Fe4 O22 2.047(3) . ?
Fe4 N2 2.281(3) . ?
Fe5 O8 1.976(3) . ?
Fe5 O11 1.994(2) . ?
Fe5 O2 2.006(2) . ?
Fe5 O25 2.031(3) . ?
Fe5 N21 2.047(3) . ?
Fe5 O23 2.073(3) . ?
Fe6 O2 1.939(2) . ?
Fe6 O13 1.987(3) . ?
Fe6 O14 1.996(3) . ?
Fe6 O24 2.003(3) . ?
Fe6 O26 2.046(3) . ?
Fe6 N3 2.274(4) . ?
Fe7 O9 1.966(3) . ?
Fe7 O3 1.978(2) . ?
Fe7 O14 1.983(3) . ?
Fe7 O29 2.021(3) . ?
Fe7 N31 2.082(3) . ?
Fe7 O27 2.097(3) . ?
Fe8 O3 1.944(3) . ?
Fe8 O17 1.972(3) . ?
Fe8 O16 1.992(3) . ?
Fe8 O28 2.008(3) . ?
Fe8 O30 2.044(3) . ?
Fe8 N4 2.311(4) . ?
N1 C1 1.463(6) . ?
N1 C3 1.467(5) . ?
N1 C5 1.469(5) . ?
C1 C2 1.518(7) . ?
C1 H1A 0.9900 . ?
C1 H1B 0.9900 . ?
C2 O7 1.432(5) . ?
C2 H2A 0.9900 . ?
C2 H2B 0.9900 . ?
C3 C4 1.509(6) . ?
C3 H3A 0.9900 . ?
C3 H3B 0.9900 . ?
C4 O8 1.419(5) . ?
C4 H4A 0.9900 . ?
C4 H4B 0.9900 . ?
C5 C6 1.514(6) . ?
C5 H5A 0.9900 . ?
C5 H5B 0.9900 . ?
C6 O9 1.421(5) . ?
C6 H6A 0.9900 . ?
C6 H6B 0.9900 . ?
N2 C9 1.477(5) . ?
N2 C7 1.486(5) . ?
N2 C11 1.496(5) . ?
C7 C8 1.526(5) . ?
C7 H7A 0.9900 . ?
C7 H7B 0.9900 . ?
C8 O10 1.423(5) . ?
C8 H8A 0.9900 . ?
C8 H8B 0.9900 . ?
C9 C10 1.506(6) . ?
C9 H9A 0.9900 . ?
C9 H9B 0.9900 . ?
C10 O11 1.428(4) . ?
C10 H10A 0.9900 . ?
C10 H10B 0.9900 . ?
C11 C12 1.524(6) . ?
C11 H11A 0.9900 . ?
C11 H11B 0.9900 . ?
C12 O12A 1.332(7) . ?
C12 O12B 1.360(8) . ?
C12 H12C 0.9900 . ?
C12 H12D 0.9900 . ?
C12 H12E 0.9900 . ?
C12 H12F 0.9900 . ?
O12A H12A 0.8400 . ?
O12B H12B 0.8400 . ?
N3 C13 1.478(6) . ?
N3 C17 1.486(5) . ?
N3 C15 1.496(5) . ?
C13 C14 1.516(6) . ?
C13 H13A 0.9900 . ?
C13 H13B 0.9900 . ?
C14 O13 1.419(5) . ?
C14 H14A 0.9900 . ?
C14 H14B 0.9900 . ?
C15 C16 1.497(6) . ?
C15 H15A 0.9900 . ?
C15 H15B 0.9900 . ?
C16 O14 1.435(4) . ?
C16 H16A 0.9900 . ?
C16 H16B 0.9900 . ?
C17 C18 1.520(7) . ?
C17 H17A 0.9900 . ?
C17 H17B 0.9900 . ?
C18 O15 1.443(6) . ?
C18 H18A 0.9900 . ?
C18 H18B 0.9900 . ?
O15 H15 0.8400 . ?
N4 C19 1.467(7) . ?
N4 C21 1.486(6) . ?
N4 C23 1.501(6) . ?
C19 C20 1.529(6) . ?
C19 H19A 0.9900 . ?
C19 H19B 0.9900 . ?
C20 O16 1.414(5) . ?
C20 H20A 0.9900 . ?
C20 H20B 0.9900 . ?
C21 C22 1.480(7) . ?
C21 H21A 0.9900 . ?
C21 H21B 0.9900 . ?
C22 O17 1.449(5) . ?
C22 H22A 0.9900 . ?
C22 H22B 0.9900 . ?
C23 C24 1.435(8) . ?
C23 H23A 0.9900 . ?
C23 H23B 0.9900 . ?
C24 O18 1.431(7) . ?
C24 H24A 0.9900 . ?
C24 H24B 0.9900 . ?
O18 H18 0.8400 . ?
O19 C25 1.251(5) . ?
O20 C25 1.257(5) . ?
C25 C26 1.534(6) . ?
C26 C28B 1.438(17) . ?
C26 C29A 1.468(9) . ?
C26 C27B 1.521(16) . ?
C26 C27A 1.571(8) . ?
C26 C28A 1.599(9) . ?
C26 C29B 1.604(13) . ?
C27A H27A 0.9800 . ?
C27A H27B 0.9800 . ?
C27A H27C 0.9800 . ?
C28A H28A 0.9800 . ?
C28A H28B 0.9800 . ?
C28A H28C 0.9800 . ?
C29A H29A 0.9800 . ?
C29A H29B 0.9800 . ?
C29A H29C 0.9800 . ?
C27B H27D 0.9800 . ?
C27B H27E 0.9800 . ?
C27B H27F 0.9800 . ?
C28B H28D 0.9800 . ?
C28B H28E 0.9800 . ?
C28B H28F 0.9800 . ?
C29B H29D 0.9800 . ?
C29B H29E 0.9800 . ?
C29B H29F 0.9800 . ?
O21 C30 1.253(6) . ?
O22 C30 1.235(5) . ?
C30 C31 1.559(6) . ?
C31 C33B 1.413(17) . ?
C31 C32A 1.466(16) . ?
C31 C34A 1.483(11) . ?
C31 C32B 1.544(16) . ?
C31 C34B 1.573(14) . ?
C31 C33A 1.687(13) . ?
C32A H32A 0.9800 . ?
C32A H32B 0.9800 . ?
C32A H32C 0.9800 . ?
C33A H33A 0.9800 . ?
C33A H33B 0.9800 . ?
C33A H33C 0.9800 . ?
C34A H34A 0.9800 . ?
C34A H34B 0.9800 . ?
C34A H34C 0.9800 . ?
C32B H32D 0.9800 . ?
C32B H32E 0.9800 . ?
C32B H32F 0.9800 . ?
C33B H33D 0.9800 . ?
C33B H33E 0.9800 . ?
C33B H33F 0.9800 . ?
C34B H34D 0.9800 . ?
C34B H34E 0.9800 . ?
C34B H34F 0.9800 . ?
O23 C35 1.252(5) . ?
O24 C35 1.262(5) . ?
C35 C36 1.535(6) . ?
C36 C39 1.507(6) . ?
C36 C38 1.514(7) . ?
C36 C37 1.546(7) . ?
C37 H37A 0.9800 . ?
C37 H37B 0.9800 . ?
C37 H37C 0.9800 . ?
C38 H38A 0.9800 . ?
C38 H38B 0.9800 . ?
C38 H38C 0.9800 . ?
C39 H39A 0.9800 . ?
C39 H39B 0.9800 . ?
C39 H39C 0.9800 . ?
O25 C40 1.250(5) . ?
O26 C40 1.264(5) . ?
C40 C41 1.533(6) . ?
C41 C44 1.496(6) . ?
C41 C43 1.515(6) . ?
C41 C42 1.519(8) . ?
C42 H42A 0.9800 . ?
C42 H42B 0.9800 . ?
C42 H42C 0.9800 . ?
C43 H43A 0.9800 . ?
C43 H43B 0.9800 . ?
C43 H43C 0.9800 . ?
C44 H44A 0.9800 . ?
C44 H44B 0.9800 . ?
C44 H44C 0.9800 . ?
O27 C45 1.256(5) . ?
O28 C45 1.273(5) . ?
C45 C46 1.540(6) . ?
C46 C48A 1.478(9) . ?
C46 C47B 1.520(15) . ?
C46 C49A 1.521(9) . ?
C46 C49B 1.530(13) . ?
C46 C47A 1.569(8) . ?
C46 C48B 1.634(13) . ?
C47A H47A 0.9800 . ?
C47A H47B 0.9800 . ?
C47A H47C 0.9800 . ?
C48A H48A 0.9800 . ?
C48A H48B 0.9800 . ?
C48A H48C 0.9800 . ?
C49A H49A 0.9800 . ?
C49A H49B 0.9800 . ?
C49A H49C 0.9800 . ?
C47B H47D 0.9800 . ?
C47B H47E 0.9800 . ?
C47B H47F 0.9800 . ?
C48B H48D 0.9800 . ?
C48B H48E 0.9800 . ?
C48B H48F 0.9800 . ?
C49B H49D 0.9800 . ?
C49B H49E 0.9800 . ?
C49B H49F 0.9800 . ?
O29 C50 1.254(5) . ?
O30 C50 1.260(5) . ?
C50 C51 1.529(6) . ?
C51 C52B 1.417(10) . ?
C51 C54A 1.451(14) . ?
C51 C53A 1.453(14) . ?
C51 C53B 1.591(16) . ?
C51 C54B 1.632(9) . ?
C51 C52A 1.670(14) . ?
C52A H52A 0.9800 . ?
C52A H52B 0.9800 . ?
C52A H52C 0.9800 . ?
C53A H53A 0.9800 . ?
C53A H53B 0.9800 . ?
C53A H53C 0.9800 . ?
C54A H54A 0.9800 . ?
C54A H54B 0.9800 . ?
C54A H54C 0.9800 . ?
C52B H52D 0.9800 . ?
C52B H52E 0.9800 . ?
C52B H52F 0.9800 . ?
C53B H53D 0.9800 . ?
C53B H53E 0.9800 . ?
C53B H53F 0.9800 . ?
C54B H54D 0.9800 . ?
C54B H54E 0.9800 . ?
C54B H54F 0.9800 . ?
N11 N12 1.155(6) . ?
N12 N13A 1.168(9) . ?
N12 N13B 1.232(17) . ?
N21 N22 1.198(5) . ?
N22 N23 1.160(5) . ?
N31 N32 1.168(5) . ?
N32 N33B 1.138(8) . ?
N32 N33A 1.299(9) . ?
Fe9 O32 1.943(3) . ?
Fe9 O31 1.955(3) . ?
Fe9 O33 1.959(3) . ?
Fe9 O6 2.201(3) . ?
Fe9 O5 2.239(3) . ?
Fe9 O4 2.288(3) . ?
Fe9 N5 2.466(4) . ?
Fe9 Fe10 2.9230(8) . ?
Fe10 O37 1.945(2) . ?
Fe10 O40 1.947(3) . ?
Fe10 O34 1.964(3) . ?
Fe10 O4 2.043(2) . ?
Fe10 O5 2.063(3) . ?
Fe10 O6 2.086(3) . ?
Fe10 Fe12 2.9653(7) . ?
Fe10 Fe14 2.9769(7) . ?
Fe11 O4 1.971(2) . ?
Fe11 O31 1.974(3) . ?
Fe11 O41 2.004(3) . ?
Fe11 O45 2.035(3) . ?
Fe11 N41 2.063(3) . ?
Fe11 O43 2.101(3) . ?
Fe12 O4 1.947(2) . ?
Fe12 O44 1.969(3) . ?
Fe12 O34 1.972(3) . ?
Fe12 O35 1.989(3) . ?
Fe12 O46 2.053(3) . ?
Fe12 N6 2.253(3) . ?
Fe13 O32 1.975(3) . ?
Fe13 O35 1.986(3) . ?
Fe13 O5 2.007(3) . ?
Fe13 N51 2.029(4) . ?
Fe13 O49 2.039(3) . ?
Fe13 O47 2.093(3) . ?
Fe14 O5 1.938(3) . ?
Fe14 O48 1.985(3) . ?
Fe14 O37 1.988(3) . ?
Fe14 O38 1.999(3) . ?
Fe14 O50 2.071(3) . ?
Fe14 N7 2.268(4) . ?
Fe15 O33 1.980(3) . ?
Fe15 O38 1.988(3) . ?
Fe15 O6 2.001(3) . ?
Fe15 O53 2.018(4) . ?
Fe15 N61B 2.072(8) . ?
Fe15 N61A 2.079(7) . ?
Fe15 O51 2.099(3) . ?
Fe16 O6 1.948(3) . ?
Fe16 O41 1.980(3) . ?
Fe16 O40 1.982(3) . ?
Fe16 O52 1.997(3) . ?
Fe16 O54 2.038(3) . ?
Fe16 N8 2.334(4) . ?
N5 C57B 1.307(15) . ?
N5 C59A 1.434(8) . ?
N5 C59B 1.473(14) . ?
N5 C55A 1.498(7) . ?
N5 C57A 1.536(8) . ?
N5 C55B 1.537(13) . ?
C55A C56 1.481(8) . ?
C55A H55A 0.9900 . ?
C55A H55B 0.9900 . ?
C55B C56 1.428(14) . ?
C55B H55C 0.9900 . ?
C55B H55D 0.9900 . ?
C56 O31 1.419(5) . ?
C56 H56A 0.9900 . ?
C56 H56B 0.9900 . ?
C56 H56C 0.9900 . ?
C56 H56D 0.9900 . ?
C57A C58 1.410(8) . ?
C57A H57A 0.9900 . ?
C57A H57B 0.9900 . ?
C57B C58 1.468(16) . ?
C57B H57C 0.9900 . ?
C57B H57D 0.9900 . ?
C58 O32 1.435(5) . ?
C58 H58A 0.9900 . ?
C58 H58B 0.9900 . ?
C58 H58C 0.9900 . ?
C58 H58D 0.9900 . ?
C59A C60 1.504(8) . ?
C59A H59A 0.9900 . ?
C59A H59B 0.9900 . ?
C59B C60 1.335(14) . ?
C59B H59C 0.9900 . ?
C59B H59D 0.9900 . ?
C60 O33 1.413(5) . ?
C60 H60A 0.9900 . ?
C60 H60B 0.9900 . ?
C60 H60C 0.9900 . ?
C60 H60D 0.9900 . ?
N6 C63 1.483(5) . ?
N6 C61 1.484(5) . ?
N6 C65 1.508(5) . ?
C61 C62 1.528(5) . ?
C61 H61A 0.9900 . ?
C61 H61B 0.9900 . ?
C62 O34 1.416(5) . ?
C62 H62A 0.9900 . ?
C62 H62B 0.9900 . ?
C63 C64 1.500(6) . ?
C63 H63A 0.9900 . ?
C63 H63B 0.9900 . ?
C64 O35 1.438(4) . ?
C64 H64A 0.9900 . ?
C64 H64B 0.9900 . ?
C65 C66 1.525(6) . ?
C65 H65A 0.9900 . ?
C65 H65B 0.9900 . ?
C66 O36A 1.417(7) . ?
C66 O36B 1.42(2) . ?
C66 H66A 0.9900 . ?
C66 H66B 0.9900 . ?
C66 H66C 0.9900 . ?
C66 H66D 0.9900 . ?
O36A H36A 0.8400 . ?
N7 C67 1.473(6) . ?
N7 C69 1.489(5) . ?
N7 C71 1.504(6) . ?
C67 C68 1.534(6) . ?
C67 H67A 0.9900 . ?
C67 H67B 0.9900 . ?
C68 O37 1.415(5) . ?
C68 H68A 0.9900 . ?
C68 H68B 0.9900 . ?
C69 C70 1.492(7) . ?
C69 H69A 0.9900 . ?
C69 H69B 0.9900 . ?
C70 O38 1.438(5) . ?
C70 H70A 0.9900 . ?
C70 H70B 0.9900 . ?
C71 C72 1.482(7) . ?
C71 H71A 0.9900 . ?
C71 H71B 0.9900 . ?
C72 O39A 1.299(7) . ?
C72 O39B 1.659(14) . ?
C72 H72A 0.9900 . ?
C72 H72B 0.9900 . ?
C72 H72C 0.9900 . ?
C72 H72D 0.9900 . ?
O39A H39D 0.8400 . ?
N8 C75 1.489(5) . ?
N8 C73 1.492(6) . ?
N8 C77 1.494(5) . ?
C73 C74 1.513(6) . ?
C73 H73A 0.9900 . ?
C73 H73B 0.9900 . ?
C74 O40 1.430(5) . ?
C74 H74A 0.9900 . ?
C74 H74B 0.9900 . ?
C75 C76 1.528(6) . ?
C75 H75A 0.9900 . ?
C75 H75B 0.9900 . ?
C76 O41 1.425(4) . ?
C76 H76A 0.9900 . ?
C76 H76B 0.9900 . ?
C77 C78 1.484(7) . ?
C77 H77A 0.9900 . ?
C77 H77B 0.9900 . ?
C78 O42 1.461(6) . ?
C78 H78A 0.9900 . ?
C78 H78B 0.9900 . ?
O42 H42 0.8400 . ?
O43 C79 1.256(5) . ?
O44 C79 1.255(5) . ?
C79 C80 1.527(5) . ?
C80 C83 1.504(6) . ?
C80 C82 1.528(6) . ?
C80 C81 1.540(6) . ?
C81 H81A 0.9800 . ?
C81 H81B 0.9800 . ?
C81 H81C 0.9800 . ?
C82 H82A 0.9800 . ?
C82 H82B 0.9800 . ?
C82 H82C 0.9800 . ?
C83 H83A 0.9800 . ?
C83 H83B 0.9800 . ?
C83 H83C 0.9800 . ?
O45 C84 1.259(5) . ?
O46 C84 1.252(4) . ?
C84 C85 1.527(6) . ?
C85 C88 1.497(7) . ?
C85 C86 1.523(7) . ?
C85 C87 1.540(7) . ?
C86 H86A 0.9800 . ?
C86 H86B 0.9800 . ?
C86 H86C 0.9800 . ?
C87 H87A 0.9800 . ?
C87 H87B 0.9800 . ?
C87 H87C 0.9800 . ?
C88 H88A 0.9800 . ?
C88 H88B 0.9800 . ?
C88 H88C 0.9800 . ?
O47 C89 1.248(6) . ?
O48 C89 1.278(6) . ?
C89 C90 1.543(6) . ?
C90 C93A 1.414(11) . ?
C90 C91B 1.460(13) . ?
C90 C92B 1.482(12) . ?
C90 C92A 1.546(11) . ?
C90 C93B 1.604(12) . ?
C90 C91A 1.705(13) . ?
C91A H91A 0.9800 . ?
C91A H91B 0.9800 . ?
C91A H91C 0.9800 . ?
C92A H92A 0.9800 . ?
C92A H92B 0.9800 . ?
C92A H92C 0.9800 . ?
C93A H93A 0.9800 . ?
C93A H93B 0.9800 . ?
C93A H93C 0.9800 . ?
C91B H91D 0.9800 . ?
C91B H91E 0.9800 . ?
C91B H91F 0.9800 . ?
C92B H92D 0.9800 . ?
C92B H92E 0.9800 . ?
C92B H92F 0.9800 . ?
C93B H93D 0.9800 . ?
C93B H93E 0.9800 . ?
C93B H93F 0.9800 . ?
O49 C94 1.247(5) . ?
O50 C94 1.272(5) . ?
C94 C95 1.542(6) . ?
C95 C97B 1.377(13) . ?
C95 C96A 1.466(10) . ?
C95 C98A 1.472(11) . ?
C95 C96B 1.547(12) . ?
C95 C97A 1.637(11) . ?
C95 C98B 1.644(14) . ?
C96A H96A 0.9800 . ?
C96A H96B 0.9800 . ?
C96A H96C 0.9800 . ?
C97A H97A 0.9800 . ?
C97A H97B 0.9800 . ?
C97A H97C 0.9800 . ?
C98A H98A 0.9800 . ?
C98A H98B 0.9800 . ?
C98A H98C 0.9800 . ?
C96B H96D 0.9800 . ?
C96B H96E 0.9800 . ?
C96B H96F 0.9800 . ?
C97B H97D 0.9800 . ?
C97B H97E 0.9800 . ?
C97B H97F 0.9800 . ?
C98B H98D 0.9800 . ?
C98B H98E 0.9800 . ?
C98B H98F 0.9800 . ?
O51 C99 1.261(5) . ?
O52 C99 1.246(5) . ?
C99 C100 1.531(6) . ?
C100 C112 1.435(12) . ?
C100 C103 1.436(17) . ?
C100 C101 1.457(17) . ?
C100 C111 1.511(10) . ?
C100 C102 1.562(10) . ?
C100 C113 1.813(17) . ?
C101 C103 2.03(2) . ?
C101 H10C 0.9800 . ?
C101 H10D 0.9800 . ?
C101 H10E 0.9800 . ?
C102 H10F 0.9800 . ?
C102 H10G 0.9800 . ?
C102 H10H 0.9800 . ?
C103 H10I 0.9800 . ?
C103 H10J 0.9800 . ?
C103 H10K 0.9800 . ?
C111 H11C 0.9800 . ?
C111 H11D 0.9800 . ?
C111 H11E 0.9800 . ?
C112 H11F 0.9800 . ?
C112 H11G 0.9800 . ?
C112 H11H 0.9800 . ?
C113 H11I 0.9800 . ?
C113 H11J 0.9800 . ?
C113 H11K 0.9800 . ?
O53 C104 1.249(6) . ?
O54 C104 1.244(5) . ?
C104 C105 1.498(11) . ?
C104 C115 1.674(11) . ?
C105 C106 1.397(13) . ?
C105 C107 1.489(14) . ?
C105 C108 1.805(16) . ?
C106 H10L 0.9800 . ?
C106 H10M 0.9800 . ?
C106 H10N 0.9800 . ?
C107 H10O 0.9800 . ?
C107 H10P 0.9800 . ?
C107 H10Q 0.9800 . ?
C108 H10R 0.9800 . ?
C108 H10S 0.9800 . ?
C108 H10T 0.9800 . ?
C115 C116 1.368(18) . ?
C115 C117 1.471(17) . ?
C115 C118 1.59(3) . ?
C116 H11L 0.9800 . ?
C116 H11M 0.9800 . ?
C116 H11N 0.9800 . ?
C117 H11O 0.9800 . ?
C117 H11P 0.9800 . ?
C117 H11Q 0.9800 . ?
C118 H11R 0.9800 . ?
C118 H11S 0.9800 . ?
C118 H11T 0.9800 . ?
N41 N42 1.193(4) . ?
N42 N43 1.156(5) . ?
N51 N52A 1.129(13) . ?
N51 N52B 1.259(10) . ?
N52A N53A 1.204(18) . ?
N52B N53B 1.159(14) . ?
N61A N62 1.138(7) . ?
N61B N62 1.240(9) . ?
N62 N63B 1.203(11) . ?
N62 N63A 1.205(8) . ?
N201 C201 1.142(9) . ?
C201 C202 1.544(11) . ?
C202 H20C 0.9800 . ?
C202 H20D 0.9800 . ?
C202 H20E 0.9800 . ?

loop_
_geom_hbond_atom_site_label_D
_geom_hbond_atom_site_label_H
_geom_hbond_atom_site_label_A
_geom_hbond_distance_DH
_geom_hbond_distance_HA
_geom_hbond_distance_DA
_geom_hbond_angle_DHA
_geom_hbond_site_symmetry_A
O12A H12A O201 0.84 2.26 2.943(7) 138.4 .
O12B H12B N61B 0.84 2.55 3.040(8) 118.2 .
O15 H15 N33A 0.84 1.92 2.743(9) 165.6 2_645
O15 H15 N33B 0.84 2.06 2.883(9) 165.5 2_645
O18 H18 O15 0.84 2.42 2.923(7) 119.6 1_565
O36A H36A O42 0.84 2.06 2.900(7) 175.6 1_545
O39A H39D N21 0.84 2.17 2.940(4) 153.0 .
O42 H42 N43 0.84 2.07 2.840(5) 153.1 2_556
